data_7705400
loop_
_publ_author_name
'Zadoya, A. I.'
'Ar\'evalo-L\'opez, \'A M'
'S\'anchez-Ben\'itez, J'
'Huv\'e, M'
'Blach, J.-F.'
'Merkel, S.'
'Hilairet, N.'
'Chantel, J.'
'Colmont, M.'

_publ_section_title
;
 High pressure exploration in the Li-Ln-V-O system.
;
_journal_issue 39
_journal_name_full 'Dalton transactions (Cambridge, England : 2003)'
_journal_page_first 13663
_journal_page_last 13670
_journal_paper_doi 10.1039/d0dt02721a
_journal_volume 49
_journal_year 2020
_chemical_formula_sum 'La5 Li O13 V2'
_chemical_formula_weight 1011.3
_space_group_IT_number 2
_space_group_name_Hall '-P 1'
_space_group_name_H-M_alt 'P -1'
_symmetry_cell_setting triclinic
_symmetry_Int_Tables_number 2
_symmetry_space_group_name_Hall '-P 1'
_symmetry_space_group_name_H-M 'P -1'
_audit_update_record
;
2020-05-25 deposited with the CCDC.	2020-09-03 downloaded from the CCDC.
;
_cell_angle_alpha 102.0303
_cell_angle_beta 98.7568
_cell_angle_gamma 103.5434
_cell_formula_units_Z 4
_cell_length_a 5.8167(15)
_cell_length_b 12.2954(28)
_cell_length_c 18.7221
_cell_measurement_reflns_used 167
_cell_measurement_temperature 293
_cell_measurement_theta_max 16.81
_cell_measurement_theta_min 4.561
_cell_volume 1244.4(4)
_diffrn_ambient_temperature 293
_diffrn_measured_fraction_theta_full 0.99
_diffrn_measured_fraction_theta_max 0.99
_diffrn_measurement_device 'four-circle diffractometer'
_diffrn_measurement_device_type 'BRUKER CCD'
_diffrn_radiation_monochromator graphite
_diffrn_radiation_probe x-ray
_diffrn_radiation_source 'X-ray tube'
_diffrn_radiation_type 'Ag K\a'
_diffrn_radiation_wavelength 0.56087
_diffrn_reflns_av_R_equivalents 0
_diffrn_reflns_av_unetI/netI 0.0733
_diffrn_reflns_limit_h_max 8
_diffrn_reflns_limit_h_min -8
_diffrn_reflns_limit_k_max 18
_diffrn_reflns_limit_k_min -18
_diffrn_reflns_limit_l_max 28
_diffrn_reflns_limit_l_min 0
_diffrn_reflns_number 9444
_diffrn_reflns_theta_full 22.66
_diffrn_reflns_theta_max 22.66
_diffrn_reflns_theta_min 1.24
_exptl_absorpt_coefficient_mu 9.621
_exptl_absorpt_correction_T_max 0.7445
_exptl_absorpt_correction_T_min 0.5050
_exptl_absorpt_correction_type multi-scan
_exptl_crystal_colour colourless
_exptl_crystal_density_diffrn 5.3983
_exptl_crystal_description block
_exptl_crystal_F_000 1752
_refine_diff_density_max 10.84
_refine_diff_density_min -8.89
_refine_ls_extinction_method none
_refine_ls_goodness_of_fit_gt 2.32
_refine_ls_goodness_of_fit_ref 2.10
_refine_ls_number_constraints 6
_refine_ls_number_parameters 231
_refine_ls_number_reflns 9444
_refine_ls_number_restraints 0
_refine_ls_R_factor_all 0.1126
_refine_ls_R_factor_gt 0.0759
_refine_ls_shift/su_max 0.0209
_refine_ls_shift/su_mean 0.0053
_refine_ls_structure_factor_coef F
_refine_ls_weighting_details w=1/(\s^2^(F)+0.0004F^2^)
_refine_ls_weighting_scheme sigma
_refine_ls_wR_factor_gt 0.1031
_refine_ls_wR_factor_ref 0.1125
_reflns_number_gt 6540
_reflns_number_total 9444
_reflns_threshold_expression I>3\s(I)
_cod_data_source_file d0dt02721a2.cif
_cod_data_source_block I_CCDC2
_cod_depositor_comments
;
The following automatic conversions were performed:

data item '_diffrn_radiation_probe' value 'X-ray' was changed to
'x-ray' in accordance with the
/home/data/users/saulius/crontab/automatic-downloads/rss-feeds/RSC/lib/dictionaries/cif_core.dic
dictionary named 'cif_core.dic' version 2.4.2 last updated on
2011-04-26.

Automatic conversion script
Id: cif_fix_values 7556 2019-12-06 15:28:31Z antanas 

 Adding full bibliography for 7705398--7705400.cif.
;
_cod_original_cell_volume 1244.37
_cod_original_formula_sum 'La5 Li1 O13 V2'
_cod_database_code 7705400

loop_
_space_group_symop_id
_space_group_symop_operation_xyz
1 x,y,z
2 -x,-y,-z

loop_
_atom_site_label
_atom_site_type_symbol
_atom_site_fract_x
_atom_site_fract_y
_atom_site_fract_z
_atom_site_adp_type
_atom_site_U_iso_or_equiv
_atom_site_site_symmetry_multiplicity
_atom_site_occupancy
_atom_site_calc_flag
_atom_site_refinement_flags
_atom_site_disorder_assembly
_atom_site_disorder_group
La1 La 0.75802(17) 0.87839(8) 0.13743(5) Uani 0.0082(3) 2 1 d . . .
La2 La 0.25481(17) 0.61367(8) 0.38578(5) Uani 0.0069(3) 2 1 d . . .
La3 La -0.19205(17) 1.10021(9) 0.01962(5) Uani 0.0089(3) 2 1 d . . .
La4 La 0.86837(19) 0.84533(8) 0.43356(6) Uani 0.0103(3) 2 1 d . . .
La5 La 0.68837(17) 0.61847(8) 0.25351(5) Uani 0.0077(3) 2 1 d . . .
La6 La 0.38684(17) 1.09521(8) 0.18105(5) Uani 0.0084(3) 2 1 d . . .
La7 La 0.96482(18) 1.11704(9) 0.31787(6) Uani 0.0112(3) 2 1 d . . .
La8 La 1.58736(18) 1.37294(8) 0.34621(6) Uani 0.0102(3) 2 1 d . . .
La9 La 0.32247(17) 0.86472(8) 0.29150(6) Uani 0.0090(3) 2 1 d . . .
La10 La 0.0193(2) 0.35818(9) 0.21394(6) Uani 0.0159(3) 2 1 d . . .
V1 V 0.5072(6) 0.9061(2) 0.56732(16) Uani 0.0136(9) 2 1 d . . .
V2 V 1.1489(6) 0.6722(3) 0.12267(18) Uani 0.0163(10) 2 1 d . . .
V3 V 0.5510(6) 0.6748(3) -0.07879(19) Uani 0.0184(10) 2 1 d . . .
V4 V 0.1096(7) 0.3683(3) 0.47882(19) Uani 0.0210(12) 2 1 d . . .
O1 O 0.432(2) 0.8224(12) 0.4803(8) Uiso 0.019(3) 2 1 d . . .
O2 O 0.529(3) 0.8244(13) 0.6287(8) Uiso 0.024(3) 2 1 d . . .
O3 O 1.034(2) 0.7461(9) 0.3436(6) Uiso 0.007(2) 2 1 d . . .
O4 O 0.609(2) 0.9797(10) 0.2354(7) Uiso 0.013(2) 2 1 d . . .
O5 O 0.969(2) 0.7196(11) 0.1780(7) Uiso 0.017(3) 2 1 d . . .
O6 O 0.574(3) 0.6667(16) 0.0098(10) Uiso 0.041(4) 2 1 d . . .
O7 O 0.891(2) 0.4926(12) 0.2967(8) Uiso 0.019(3) 2 1 d . . .
O8 O 0.222(2) 1.2378(11) 0.2578(7) Uiso 0.015(3) 2 1 d . . .
O9 O 0.539(2) 0.9878(10) 0.0782(7) Uiso 0.012(2) 2 1 d . . .
O10 O 1.028(2) 0.9892(10) 0.0790(7) Uiso 0.011(2) 2 1 d . . .
O11 O 0.809(2) 0.9947(11) 0.5853(7) Uiso 0.018(3) 2 1 d . . .
O12 O 0.231(3) 0.4139(14) 0.4121(9) Uiso 0.031(3) 2 1 d . . .
O13 O 1.140(4) 0.7324(18) 0.0505(11) Uiso 0.050(5) 2 1 d . . .
O14 O 1.434(2) 0.7215(11) 0.1761(7) Uiso 0.015(2) 2 1 d . . .
O15 O 0.823(4) 0.7330(17) -0.0991(11) Uiso 0.049(5) 2 1 d . . .
O16 O 0.328(2) 0.9950(11) 0.5931(8) Uiso 0.019(3) 2 1 d . . .
O17 O 0.357(3) 0.7538(16) -0.1011(11) Uiso 0.045(5) 2 1 d . . .
O18 O -0.252(2) 0.2398(11) 0.2643(7) Uiso 0.014(2) 2 1 d . . .
O19 O -0.172(3) 0.3939(13) 0.4803(8) Uiso 0.027(3) 2 1 d . . .
O20 O 0.047(3) 0.2220(13) 0.4520(9) Uiso 0.029(3) 2 1 d . . .
O21 O 1.064(6) 0.532(3) 0.0927(18) Uiso 0.103(10) 2 1 d . . .
O22 O 0.543(2) 0.7438(10) 0.3384(6) Uiso 0.010(2) 2 1 d . . .
O23 O 0.281(3) 0.3972(13) 0.5662(8) Uiso 0.026(3) 2 1 d . . .
O24 O 1.099(2) 0.9802(10) 0.2380(6) Uiso 0.010(2) 2 1 d . . .
O25 O 0.376(2) 0.4931(11) 0.2891(7) Uiso 0.014(2) 2 1 d . . .
O26 O 0.433(4) 0.536(2) -0.1290(14) Uiso 0.073(7) 2 1 d . . .
Li1 Li 0.265112 0.492931 -0.003536 Uiso 0.0103 2 1 d . . .
Li2 Li 0.5 0.5 0.5 Uiso 0.0103 1 1 d . . .
Li3 Li 1 1 0.5 Uiso 0.0103 1 1 d . . .

loop_
_atom_site_aniso_label
_atom_site_aniso_type_symbol
_atom_site_aniso_U_11
_atom_site_aniso_U_22
_atom_site_aniso_U_33
_atom_site_aniso_U_12
_atom_site_aniso_U_13
_atom_site_aniso_U_23
La1 La 0.0066(4) 0.0083(4) 0.0094(4) 0.0018(3) 0.0014(3) 0.0021(3)
La2 La 0.0067(4) 0.0060(4) 0.0078(4) 0.0001(3) 0.0024(3) 0.0024(3)
La3 La 0.0077(4) 0.0132(4) 0.0061(4) 0.0033(3) 0.0025(3) 0.0020(3)
La4 La 0.0135(5) 0.0078(4) 0.0081(4) 0.0009(3) 0.0018(3) 0.0014(3)
La5 La 0.0071(4) 0.0058(4) 0.0101(4) 0.0001(3) 0.0032(3) 0.0030(3)
La6 La 0.0085(4) 0.0079(4) 0.0083(4) 0.0020(3) 0.0011(3) 0.0017(3)
La7 La 0.0103(5) 0.0123(4) 0.0090(4) 0.0038(4) 0.0004(3) -0.0014(3)
La8 La 0.0118(5) 0.0096(4) 0.0102(4) 0.0024(3) 0.0026(3) 0.0050(4)
La9 La 0.0078(4) 0.0087(4) 0.0118(4) 0.0026(3) 0.0012(3) 0.0057(3)
La10 La 0.0133(5) 0.0133(5) 0.0168(5) 0.0015(4) 0.0020(4) -0.0022(4)
V1 V 0.0267(17) 0.0060(12) 0.0054(12) 0.0045(12) 0.0013(11) -0.0025(10)
V2 V 0.0137(15) 0.0184(15) 0.0123(14) 0.0042(12) 0.0003(11) -0.0036(12)
V3 V 0.0113(15) 0.0188(16) 0.0190(16) -0.0009(12) -0.0003(12) 0.0001(13)
V4 V 0.0275(19) 0.0258(18) 0.0134(15) 0.0126(15) 0.0036(13) 0.0073(13)

loop_
_atom_type_symbol
_atom_type_scat_dispersion_real
_atom_type_scat_dispersion_imag
_atom_type_scat_source
La -0.6411 1.6148 'International Tables Vol C tables 4.2.6.8 and 6.1.1.1'
Li -0.0004 0.0000 'International Tables Vol C tables 4.2.6.8 and 6.1.1.1'
O 0.0056 0.0036 'International Tables Vol C tables 4.2.6.8 and 6.1.1.1'
V 0.2276 0.3376 'International Tables Vol C tables 4.2.6.8 and 6.1.1.1'

loop_
_exptl_crystal_face_index_h
_exptl_crystal_face_index_k
_exptl_crystal_face_index_l
_exptl_crystal_face_perp_dist
? ? ? ?

loop_
_geom_angle_atom_site_label_1
_geom_angle_atom_site_label_2
_geom_angle_atom_site_label_3
_geom_angle_site_symmetry_1
_geom_angle_site_symmetry_2
_geom_angle_site_symmetry_3
_geom_angle
_geom_angle_publ_flag
La3 La1 La3 1_655 . 2_575 55.06(3) ?
La3 La1 La3 1_655 . 2_675 55.40(3) ?
La3 La1 La5 1_655 . . 176.29(3) ?
La3 La1 La6 1_655 . . 65.81(3) ?
La3 La1 La6 1_655 . 1_655 66.12(3) ?
La3 La1 La7 1_655 . . 91.51(3) ?
La3 La1 La9 1_655 . . 123.04(4) ?
La3 La1 La9 1_655 . 1_655 123.67(3) ?
La3 La1 V2 1_655 . 1_455 119.29(7) ?
La3 La1 V2 1_655 . . 119.59(7) ?
La3 La1 O4 1_655 . . 97.9(3) ?
La3 La1 O5 1_655 . . 142.4(3) ?
La3 La1 O9 1_655 . . 36.5(3) ?
La3 La1 O10 1_655 . . 36.8(3) ?
La3 La1 O14 1_655 . 1_455 141.9(3) ?
La3 La1 O24 1_655 . . 99.0(3) ?
La3 La1 La3 2_575 . 2_675 88.58(3) ?
La3 La1 La5 2_575 . . 122.92(3) ?
La3 La1 La6 2_575 . . 57.35(3) ?
La3 La1 La6 2_575 . 1_655 121.15(3) ?
La3 La1 La7 2_575 . . 116.61(4) ?
La3 La1 La9 2_575 . . 90.36(3) ?
La3 La1 La9 2_575 . 1_655 178.69(3) ?
La3 La1 V2 2_575 . 1_455 64.34(6) ?
La3 La1 V2 2_575 . . 129.93(6) ?
La3 La1 O4 2_575 . . 90.0(3) ?
La3 La1 O5 2_575 . . 140.3(2) ?
La3 La1 O9 2_575 . . 28.8(2) ?
La3 La1 O10 2_575 . . 87.7(3) ?
La3 La1 O14 2_575 . 1_455 87.5(3) ?
La3 La1 O24 2_575 . . 147.2(3) ?
La3 La1 La5 2_675 . . 122.60(4) ?
La3 La1 La6 2_675 . . 121.17(4) ?
La3 La1 La6 2_675 . 1_655 57.32(2) ?
La3 La1 La7 2_675 . . 116.56(3) ?
La3 La1 La9 2_675 . . 178.44(4) ?
La3 La1 La9 2_675 . 1_655 90.81(3) ?
La3 La1 V2 2_675 . 1_455 129.95(6) ?
La3 La1 V2 2_675 . . 64.29(7) ?
La3 La1 O4 2_675 . . 147.1(3) ?
La3 La1 O5 2_675 . . 87.7(3) ?
La3 La1 O9 2_675 . . 87.6(3) ?
La3 La1 O10 2_675 . . 29.1(3) ?
La3 La1 O14 2_675 . 1_455 139.8(3) ?
La3 La1 O24 2_675 . . 91.3(3) ?
La5 La1 La6 . . . 116.22(4) ?
La5 La1 La6 . . 1_655 115.92(3) ?
La5 La1 La7 . . . 92.20(3) ?
La5 La1 La9 . . . 58.96(3) ?
La5 La1 La9 . . 1_655 58.37(2) ?
La5 La1 V2 . . 1_455 59.03(6) ?
La5 La1 V2 . . . 58.74(6) ?
La5 La1 O4 . . . 85.0(3) ?
La5 La1 O5 . . . 36.5(3) ?
La5 La1 O9 . . . 143.3(3) ?
La5 La1 O10 . . . 143.1(3) ?
La5 La1 O14 . . 1_455 37.0(3) ?
La5 La1 O24 . . . 84.0(3) ?
La6 La1 La6 . . 1_655 98.38(3) ?
La6 La1 La7 . . . 60.00(3) ?
La6 La1 La9 . . . 57.27(3) ?
La6 La1 La9 . . 1_655 122.13(3) ?
La6 La1 V2 . . 1_455 79.95(7) ?
La6 La1 V2 . . . 172.28(6) ?
La6 La1 O4 . . . 36.8(3) ?
La6 La1 O5 . . . 149.5(3) ?
La6 La1 O9 . . . 39.1(3) ?
La6 La1 O10 . . . 97.1(3) ?
La6 La1 O14 . . 1_455 89.4(3) ?
La6 La1 O24 . . . 95.6(3) ?
La6 La1 La7 1_655 . . 59.97(3) ?
La6 La1 La9 1_655 . . 122.44(3) ?
La6 La1 La9 1_655 . 1_655 57.57(3) ?
La6 La1 V2 1_655 . 1_455 172.28(6) ?
La6 La1 V2 1_655 . . 79.92(5) ?
La6 La1 O4 1_655 . . 96.4(2) ?
La6 La1 O5 1_655 . . 89.2(2) ?
La6 La1 O9 1_655 . . 97.3(3) ?
La6 La1 O10 1_655 . . 38.8(3) ?
La6 La1 O14 1_655 . 1_455 149.9(3) ?
La6 La1 O24 1_655 . . 38.1(3) ?
La7 La1 La9 . . . 62.97(3) ?
La7 La1 La9 . . 1_655 62.68(3) ?
La7 La1 V2 . . 1_455 113.21(6) ?
La7 La1 V2 . . . 113.17(6) ?
La7 La1 O4 . . . 37.9(2) ?
La7 La1 O5 . . . 100.2(2) ?
La7 La1 O9 . . . 91.5(3) ?
La7 La1 O10 . . . 91.1(3) ?
La7 La1 O14 . . 1_455 100.8(3) ?
La7 La1 O24 . . . 36.8(3) ?
La9 La1 La9 . . 1_655 90.23(3) ?
La9 La1 V2 . . 1_455 50.38(6) ?
La9 La1 V2 . . . 117.26(7) ?
La9 La1 O4 . . . 31.7(3) ?
La9 La1 O5 . . . 93.8(3) ?
La9 La1 O9 . . . 91.0(3) ?
La9 La1 O10 . . . 149.7(3) ?
La9 La1 O14 . . 1_455 41.3(3) ?
La9 La1 O24 . . . 88.9(3) ?
La9 La1 V2 1_655 . 1_455 116.91(7) ?
La9 La1 V2 1_655 . . 50.66(5) ?
La9 La1 O4 1_655 . . 89.9(3) ?
La9 La1 O5 1_655 . . 40.8(2) ?
La9 La1 O9 1_655 . . 150.0(2) ?
La9 La1 O10 1_655 . . 91.2(3) ?
La9 La1 O14 1_655 . 1_455 93.7(3) ?
La9 La1 O24 1_655 . . 31.6(3) ?
V2 La1 V2 1_455 . . 100.71(8) ?
V2 La1 O4 1_455 . . 77.8(3) ?
V2 La1 O5 1_455 . . 88.6(2) ?
V2 La1 O9 1_455 . . 86.1(3) ?
V2 La1 O10 1_455 . . 148.7(3) ?
V2 La1 O14 1_455 . 1_455 23.4(3) ?
V2 La1 O24 1_455 . . 134.3(3) ?
V2 La1 O4 . . . 135.6(3) ?
V2 La1 O5 . . . 23.7(3) ?
V2 La1 O9 . . . 148.4(3) ?
V2 La1 O10 . . . 86.3(3) ?
V2 La1 O14 . . 1_455 88.4(3) ?
V2 La1 O24 . . . 78.3(3) ?
O4 La1 O5 . . . 113.2(4) ?
O4 La1 O9 . . . 75.9(5) ?
O4 La1 O10 . . . 118.0(4) ?
O4 La1 O14 . . 1_455 72.9(4) ?
O4 La1 O24 . . . 72.8(4) ?
O5 La1 O9 . . . 168.2(3) ?
O5 La1 O10 . . . 106.8(4) ?
O5 La1 O14 . . 1_455 70.7(4) ?
O5 La1 O24 . . . 72.4(4) ?
O9 La1 O10 . . . 73.3(4) ?
O9 La1 O14 . . 1_455 106.7(4) ?
O9 La1 O24 . . . 118.5(4) ?
O10 La1 O14 . . 1_455 168.1(4) ?
O10 La1 O24 . . . 76.9(4) ?
O14 La1 O24 1_455 . . 112.5(4) ?
La4 La2 La4 1_455 . . 94.51(3) ?
La4 La2 La5 1_455 . 1_455 56.24(3) ?
La4 La2 La5 1_455 . . 126.18(4) ?
La4 La2 La8 1_455 . 1_345 83.42(3) ?
La4 La2 La8 1_455 . 1_445 175.13(4) ?
La4 La2 La9 1_455 . . 61.22(3) ?
La4 La2 La10 1_455 . . 120.69(4) ?
La4 La2 V4 1_455 . . 112.67(7) ?
La4 La2 V4 1_455 . 2_566 52.37(7) ?
La4 La2 O1 1_455 . . 55.3(3) ?
La4 La2 O3 1_455 . 1_455 31.3(3) ?
La4 La2 O7 1_455 . 1_455 86.2(3) ?
La4 La2 O12 1_455 . . 132.5(4) ?
La4 La2 O19 1_455 . 2_566 75.0(4) ?
La4 La2 O22 1_455 . . 93.3(3) ?
La4 La2 O23 1_455 . 2_666 136.2(2) ?
La4 La2 O25 1_455 . . 145.8(3) ?
La4 La2 Li2 1_455 . . 125.72(3) ?
La4 La2 La5 . . 1_455 124.72(4) ?
La4 La2 La5 . . . 58.30(3) ?
La4 La2 La8 . . 1_345 176.70(4) ?
La4 La2 La8 . . 1_445 89.52(3) ?
La4 La2 La9 . . . 61.06(3) ?
La4 La2 La10 . . . 126.54(4) ?
La4 La2 V4 . . . 124.56(6) ?
La4 La2 V4 . . 2_566 116.36(6) ?
La4 La2 O1 . . . 46.2(3) ?
La4 La2 O3 . . 1_455 92.3(2) ?
La4 La2 O7 . . 1_455 150.8(4) ?
La4 La2 O12 . . . 120.1(4) ?
La4 La2 O19 . . 2_566 102.0(3) ?
La4 La2 O22 . . . 34.2(2) ?
La4 La2 O23 . . 2_666 48.7(3) ?
La4 La2 O25 . . . 92.0(2) ?
La4 La2 Li2 . . . 85.85(3) ?
La5 La2 La5 1_455 . . 99.48(3) ?
La5 La2 La8 1_455 . 1_345 56.07(3) ?
La5 La2 La8 1_455 . 1_445 123.18(3) ?
La5 La2 La9 1_455 . . 63.68(3) ?
La5 La2 La10 1_455 . . 64.95(3) ?
La5 La2 V4 1_455 . . 110.41(6) ?
La5 La2 V4 1_455 . 2_566 83.77(7) ?
La5 La2 O1 1_455 . . 107.7(3) ?
La5 La2 O3 1_455 . 1_455 37.4(2) ?
La5 La2 O7 1_455 . 1_455 35.9(3) ?
La5 La2 O12 1_455 . . 113.1(3) ?
La5 La2 O19 1_455 . 2_566 111.5(4) ?
La5 La2 O22 1_455 . . 96.1(3) ?
La5 La2 O23 1_455 . 2_666 159.5(3) ?
La5 La2 O25 1_455 . . 92.9(3) ?
La5 La2 Li2 1_455 . . 149.31(4) ?
La5 La2 La8 . . 1_345 125.00(3) ?
La5 La2 La8 . . 1_445 58.44(3) ?
La5 La2 La9 . . . 64.96(3) ?
La5 La2 La10 . . . 68.33(3) ?
La5 La2 V4 . . . 121.03(7) ?
La5 La2 V4 . . 2_566 174.65(6) ?
La5 La2 O1 . . . 102.3(3) ?
La5 La2 O3 . . 1_455 99.0(3) ?
La5 La2 O7 . . 1_455 98.1(3) ?
La5 La2 O12 . . . 100.5(4) ?
La5 La2 O19 . . 2_566 149.1(4) ?
La5 La2 O22 . . . 37.3(3) ?
La5 La2 O23 . . 2_666 60.1(3) ?
La5 La2 O25 . . . 37.0(3) ?
La5 La2 Li2 . . . 99.72(4) ?
La8 La2 La8 1_345 . 1_445 92.42(3) ?
La8 La2 La9 1_345 . . 119.72(4) ?
La8 La2 La10 1_345 . . 56.75(3) ?
La8 La2 V4 1_345 . . 54.39(6) ?
La8 La2 V4 1_345 . 2_566 60.34(5) ?
La8 La2 O1 1_345 . . 130.7(3) ?
La8 La2 O3 1_345 . 1_455 87.2(2) ?
La8 La2 O7 1_345 . 1_455 31.9(4) ?
La8 La2 O12 1_345 . . 60.2(4) ?
La8 La2 O19 1_345 . 2_566 75.0(3) ?
La8 La2 O22 1_345 . . 148.3(2) ?
La8 La2 O23 1_345 . 2_666 131.9(3) ?
La8 La2 O25 1_345 . . 91.2(2) ?
La8 La2 Li2 1_345 . . 93.26(3) ?
La8 La2 La9 1_445 . . 123.37(4) ?
La8 La2 La10 1_445 . . 58.27(3) ?
La8 La2 V4 1_445 . . 62.64(7) ?
La8 La2 V4 1_445 . 2_566 123.21(7) ?
La8 La2 O1 1_445 . . 127.1(3) ?
La8 La2 O3 1_445 . 1_455 151.4(3) ?
La8 La2 O7 1_445 . 1_455 91.6(3) ?
La8 La2 O12 1_445 . . 42.6(4) ?
La8 La2 O19 1_445 . 2_566 101.5(3) ?
La8 La2 O22 1_445 . . 91.5(3) ?
La8 La2 O23 1_445 . 2_666 46.2(2) ?
La8 La2 O25 1_445 . . 36.4(3) ?
La8 La2 Li2 1_445 . . 51.79(2) ?
La9 La2 La10 . . . 100.00(3) ?
La9 La2 V4 . . . 172.97(8) ?
La9 La2 V4 . . 2_566 113.31(7) ?
La9 La2 O1 . . . 65.8(3) ?
La9 La2 O3 . . 1_455 37.8(3) ?
La9 La2 O7 . . 1_455 94.6(3) ?
La9 La2 O12 . . . 163.0(4) ?
La9 La2 O19 . . 2_566 129.8(3) ?
La9 La2 O22 . . . 37.0(3) ?
La9 La2 O23 . . 2_666 105.5(3) ?
La9 La2 O25 . . . 93.5(3) ?
La9 La2 Li2 . . . 146.89(3) ?
La10 La2 V4 . . . 79.97(5) ?
La10 La2 V4 . . 2_566 116.99(6) ?
La10 La2 O1 . . . 165.7(3) ?
La10 La2 O3 . . 1_455 98.9(2) ?
La10 La2 O7 . . 1_455 36.6(3) ?
La10 La2 O12 . . . 65.1(3) ?
La10 La2 O19 . . 2_566 124.0(2) ?
La10 La2 O22 . . . 99.9(2) ?
La10 La2 O23 . . 2_666 102.2(3) ?
La10 La2 O25 . . . 36.4(2) ?
La10 La2 Li2 . . . 100.79(3) ?
V4 La2 V4 . . 2_566 61.09(9) ?
V4 La2 O1 . . . 114.3(3) ?
V4 La2 O3 . . 1_455 135.2(3) ?
V4 La2 O7 . . 1_455 81.2(4) ?
V4 La2 O12 . . . 21.1(4) ?
V4 La2 O19 . . 2_566 47.4(3) ?
V4 La2 O22 . . . 150.1(3) ?
V4 La2 O23 . . 2_666 81.3(3) ?
V4 La2 O25 . . . 90.5(3) ?
V4 La2 Li2 . . . 38.90(6) ?
V4 La2 O1 2_566 . . 72.6(3) ?
V4 La2 O3 2_566 . 1_455 81.0(3) ?
V4 La2 O7 2_566 . 1_455 87.1(4) ?
V4 La2 O12 2_566 . . 82.0(4) ?
V4 La2 O19 2_566 . 2_566 28.1(4) ?
V4 La2 O22 2_566 . . 138.4(3) ?
V4 La2 O23 2_566 . 2_666 116.8(3) ?
V4 La2 O25 2_566 . . 147.6(3) ?
V4 La2 Li2 2_566 . . 79.11(7) ?
O1 La2 O3 . . 1_455 71.2(4) ?
O1 La2 O7 . . 1_455 141.3(4) ?
O1 La2 O12 . . . 128.6(5) ?
O1 La2 O19 . . 2_566 69.6(4) ?
O1 La2 O22 . . . 67.9(4) ?
O1 La2 O23 . . 2_666 81.0(4) ?
O1 La2 O25 . . . 138.0(4) ?
O1 La2 Li2 . . . 91.3(3) ?
O3 La2 O7 1_455 . 1_455 73.4(4) ?
O3 La2 O12 1_455 . . 147.5(4) ?
O3 La2 O19 1_455 . 2_566 105.9(5) ?
O3 La2 O22 1_455 . . 74.7(4) ?
O3 La2 O23 1_455 . 2_666 140.8(4) ?
O3 La2 O25 1_455 . . 115.0(4) ?
O3 La2 Li2 1_455 . . 156.8(3) ?
O7 La2 O12 1_455 . . 78.3(5) ?
O7 La2 O19 1_455 . 2_566 106.4(5) ?
O7 La2 O22 1_455 . . 116.6(4) ?
O7 La2 O23 1_455 . 2_666 137.6(4) ?
O7 La2 O25 1_455 . . 72.4(4) ?
O7 La2 Li2 1_455 . . 117.3(3) ?
O12 La2 O19 . . 2_566 67.2(5) ?
O12 La2 O22 . . . 133.7(5) ?
O12 La2 O23 . . 2_666 71.7(5) ?
O12 La2 O25 . . . 69.7(5) ?
O12 La2 Li2 . . . 39.5(3) ?
O19 La2 O22 2_566 . . 134.6(3) ?
O19 La2 O23 2_566 . 2_666 89.0(5) ?
O19 La2 O25 2_566 . . 136.0(5) ?
O19 La2 Li2 2_566 . . 52.2(4) ?
O22 La2 O23 . . 2_666 69.4(4) ?
O22 La2 O25 . . . 73.9(4) ?
O22 La2 Li2 . . . 113.6(3) ?
O23 La2 O25 2_666 . . 69.5(4) ?
O23 La2 Li2 2_666 . . 44.7(3) ?
O25 La2 Li2 . . . 88.2(3) ?
La1 La3 La1 1_455 . 2_575 124.94(3) ?
La1 La3 La1 1_455 . 2_675 124.60(4) ?
La1 La3 La3 1_455 . 2_475 66.95(3) ?
La1 La3 La3 1_455 . 2_575 66.79(3) ?
La1 La3 La6 1_455 . 1_455 57.16(3) ?
La1 La3 La6 1_455 . . 57.01(3) ?
La1 La3 La6 1_455 . 2_575 102.14(3) ?
La1 La3 La10 1_455 . 1_565 88.63(3) ?
La1 La3 O9 1_455 . 1_455 36.3(3) ?
La1 La3 O9 1_455 . 2_575 101.4(3) ?
La1 La3 O10 1_455 . 1_455 36.4(3) ?
La1 La3 O10 1_455 . 2_675 101.1(3) ?
La1 La3 O13 1_455 . 2_675 174.7(4) ?
La1 La3 O15 1_455 . 2_675 102.7(5) ?
La1 La3 O17 1_455 . 2_575 97.6(5) ?
La1 La3 La1 2_575 . 2_675 88.58(3) ?
La1 La3 La3 2_575 . 2_475 57.99(3) ?
La1 La3 La3 2_575 . 2_575 124.13(3) ?
La1 La3 La6 2_575 . 1_455 91.71(3) ?
La1 La3 La6 2_575 . . 177.38(3) ?
La1 La3 La6 2_575 . 2_575 57.12(3) ?
La1 La3 La10 2_575 . 1_565 115.77(4) ?
La1 La3 O9 2_575 . 1_455 92.7(3) ?
La1 La3 O9 2_575 . 2_575 28.9(3) ?
La1 La3 O10 2_575 . 1_455 151.0(2) ?
La1 La3 O10 2_575 . 2_675 89.9(3) ?
La1 La3 O13 2_575 . 2_675 58.4(4) ?
La1 La3 O15 2_575 . 2_675 127.5(6) ?
La1 La3 O17 2_575 . 2_575 79.5(4) ?
La1 La3 La3 2_675 . 2_475 124.02(3) ?
La1 La3 La3 2_675 . 2_575 57.81(3) ?
La1 La3 La6 2_675 . 1_455 177.35(3) ?
La1 La3 La6 2_675 . . 91.42(3) ?
La1 La3 La6 2_675 . 2_575 57.11(2) ?
La1 La3 La10 2_675 . 1_565 117.22(3) ?
La1 La3 O9 2_675 . 1_455 150.5(3) ?
La1 La3 O9 2_675 . 2_575 90.0(3) ?
La1 La3 O10 2_675 . 1_455 92.4(3) ?
La1 La3 O10 2_675 . 2_675 29.0(3) ?
La1 La3 O13 2_675 . 2_675 57.8(5) ?
La1 La3 O15 2_675 . 2_675 80.4(5) ?
La1 La3 O17 2_675 . 2_575 134.1(5) ?
La3 La3 La3 2_475 . 2_575 102.84(3) ?
La3 La3 La6 2_475 . 1_455 58.17(2) ?
La3 La3 La6 2_475 . . 123.93(4) ?
La3 La3 La6 2_475 . 2_575 66.94(3) ?
La3 La3 La10 2_475 . 1_565 117.60(4) ?
La3 La3 O9 2_475 . 1_455 38.6(3) ?
La3 La3 O9 2_475 . 2_575 38.9(3) ?
La3 La3 O10 2_475 . 1_455 98.6(3) ?
La3 La3 O10 2_475 . 2_675 101.4(2) ?
La3 La3 O13 2_475 . 2_675 116.2(4) ?
La3 La3 O15 2_475 . 2_675 155.5(5) ?
La3 La3 O17 2_475 . 2_575 86.2(4) ?
La3 La3 La6 2_575 . 1_455 123.90(4) ?
La3 La3 La6 2_575 . . 57.85(3) ?
La3 La3 La6 2_575 . 2_575 67.04(3) ?
La3 La3 La10 2_575 . 1_565 119.09(3) ?
La3 La3 O9 2_575 . 1_455 98.3(3) ?
La3 La3 O9 2_575 . 2_575 101.7(3) ?
La3 La3 O10 2_575 . 1_455 38.7(3) ?
La3 La3 O10 2_575 . 2_675 38.9(3) ?
La3 La3 O13 2_575 . 2_675 115.4(5) ?
La3 La3 O15 2_575 . 2_675 92.2(6) ?
La3 La3 O17 2_575 . 2_575 156.1(4) ?
La6 La3 La6 1_455 . . 88.17(3) ?
La6 La3 La6 1_455 . 2_575 125.10(3) ?
La6 La3 La10 1_455 . 1_565 60.33(2) ?
La6 La3 O9 1_455 . 1_455 32.1(3) ?
La6 La3 O9 1_455 . 2_575 91.6(3) ?
La6 La3 O10 1_455 . 1_455 88.6(3) ?
La6 La3 O10 1_455 . 2_675 153.6(3) ?
La6 La3 O13 1_455 . 2_675 120.3(5) ?
La6 La3 O15 1_455 . 2_675 97.4(5) ?
La6 La3 O17 1_455 . 2_575 43.5(5) ?
La6 La3 La6 . . 2_575 124.89(4) ?
La6 La3 La10 . . 1_565 61.96(3) ?
La6 La3 O9 . . 1_455 88.6(3) ?
La6 La3 O9 . . 2_575 153.7(3) ?
La6 La3 O10 . . 1_455 31.6(2) ?
La6 La3 O10 . . 2_675 91.4(3) ?
La6 La3 O13 . . 2_675 119.5(4) ?
La6 La3 O15 . . 2_675 50.0(6) ?
La6 La3 O17 . . 2_575 98.6(4) ?
La6 La3 La10 2_575 . 1_565 169.19(4) ?
La6 La3 O9 2_575 . 1_455 99.5(3) ?
La6 La3 O9 2_575 . 2_575 38.9(3) ?
La6 La3 O10 2_575 . 1_455 99.8(3) ?
La6 La3 O10 2_575 . 2_675 38.7(2) ?
La6 La3 O13 2_575 . 2_675 83.1(4) ?
La6 La3 O15 2_575 . 2_675 137.5(5) ?
La6 La3 O17 2_575 . 2_575 136.2(4) ?
La10 La3 O9 1_565 . 1_455 88.6(3) ?
La10 La3 O9 1_565 . 2_575 138.5(3) ?
La10 La3 O10 1_565 . 1_455 89.4(3) ?
La10 La3 O10 1_565 . 2_675 140.4(2) ?
La10 La3 O13 1_565 . 2_675 86.1(4) ?
La10 La3 O15 1_565 . 2_675 38.1(5) ?
La10 La3 O17 1_565 . 2_575 39.3(3) ?
O9 La3 O9 1_455 . 2_575 77.6(4) ?
O9 La3 O10 1_455 . 1_455 72.7(4) ?
O9 La3 O10 1_455 . 2_675 121.5(4) ?
O9 La3 O13 1_455 . 2_675 143.9(6) ?
O9 La3 O15 1_455 . 2_675 120.7(5) ?
O9 La3 O17 1_455 . 2_575 74.9(6) ?
O9 La3 O10 2_575 . 1_455 122.1(4) ?
O9 La3 O10 2_575 . 2_675 77.4(4) ?
O9 La3 O13 2_575 . 2_675 83.0(5) ?
O9 La3 O15 2_575 . 2_675 155.4(6) ?
O9 La3 O17 2_575 . 2_575 99.1(5) ?
O10 La3 O10 1_455 . 2_675 77.6(5) ?
O10 La3 O13 1_455 . 2_675 142.7(6) ?
O10 La3 O15 1_455 . 2_675 81.1(6) ?
O10 La3 O17 1_455 . 2_575 118.6(6) ?
O10 La3 O13 2_675 . 2_675 82.5(6) ?
O10 La3 O15 2_675 . 2_675 102.5(6) ?
O10 La3 O17 2_675 . 2_575 161.2(6) ?
O13 La3 O15 2_675 . 2_675 72.7(7) ?
O13 La3 O17 2_675 . 2_575 78.7(7) ?
O15 La3 O17 2_675 . 2_575 72.9(7) ?
La2 La4 La2 . . 1_655 94.51(3) ?
La2 La4 La4 . . 2_776 134.80(4) ?
La2 La4 La5 . . . 60.03(3) ?
La2 La4 La7 . . . 119.40(3) ?
La2 La4 La7 . . 2_776 97.94(3) ?
La2 La4 La9 . . . 59.23(3) ?
La2 La4 La9 . . 1_655 122.70(3) ?
La2 La4 V1 . . . 68.50(5) ?
La2 La4 V4 . . 2_666 68.26(6) ?
La2 La4 O1 . . . 43.6(2) ?
La2 La4 O3 . . . 95.4(2) ?
La2 La4 O11 . . 2_776 156.7(3) ?
La2 La4 O16 . . 2_676 93.1(2) ?
La2 La4 O20 . . 2_666 86.0(3) ?
La2 La4 O22 . . . 36.7(3) ?
La2 La4 O23 . . 2_666 45.5(3) ?
La2 La4 Li3 . . . 134.80(5) ?
La2 La4 La4 1_655 . 2_776 124.90(3) ?
La2 La4 La5 1_655 . . 58.69(3) ?
La2 La4 La7 1_655 . . 115.45(4) ?
La2 La4 La7 1_655 . 2_776 94.72(3) ?
La2 La4 La9 1_655 . . 123.39(3) ?
La2 La4 La9 1_655 . 1_655 56.60(3) ?
La2 La4 V1 1_655 . . 135.69(6) ?
La2 La4 V4 1_655 . 2_666 55.98(7) ?
La2 La4 O1 1_655 . . 130.9(3) ?
La2 La4 O3 1_655 . . 33.4(3) ?
La2 La4 O11 1_655 . 2_776 91.7(3) ?
La2 La4 O16 1_655 . 2_676 153.7(3) ?
La2 La4 O20 1_655 . 2_666 74.1(4) ?
La2 La4 O22 1_655 . . 94.0(3) ?
La2 La4 O23 1_655 . 2_666 54.5(4) ?
La2 La4 Li3 1_655 . . 124.90(5) ?
La4 La4 La5 2_776 . . 157.09(4) ?
La4 La4 La7 2_776 . . 66.33(3) ?
La4 La4 La7 2_776 . 2_776 61.38(3) ?
La4 La4 La9 2_776 . . 105.32(3) ?
La4 La4 La9 2_776 . 1_655 99.17(3) ?
La4 La4 V1 2_776 . . 67.66(4) ?
La4 La4 V4 2_776 . 2_666 113.45(6) ?
La4 La4 O1 2_776 . . 91.2(2) ?
La4 La4 O3 2_776 . . 129.5(2) ?
La4 La4 O11 2_776 . 2_776 54.1(3) ?
La4 La4 O16 2_776 . 2_676 62.1(2) ?
La4 La4 O20 2_776 . 2_666 85.0(3) ?
La4 La4 O22 2_776 . . 139.1(3) ?
La4 La4 O23 2_776 . 2_666 142.3(3) ?
La4 La4 Li3 2_776 . . 0 ?
La5 La4 La7 . . . 91.38(3) ?
La5 La4 La7 . . 2_776 140.58(4) ?
La5 La4 La9 . . . 64.88(3) ?
La5 La4 La9 . . 1_655 62.73(3) ?
La5 La4 V1 . . . 128.04(5) ?
La5 La4 V4 . . 2_666 87.56(6) ?
La5 La4 O1 . . . 101.6(2) ?
La5 La4 O3 . . . 38.6(2) ?
La5 La4 O11 . . 2_776 105.3(3) ?
La5 La4 O16 . . 2_676 104.7(3) ?
La5 La4 O20 . . 2_666 116.1(3) ?
La5 La4 O22 . . . 37.7(3) ?
La5 La4 O23 . . 2_666 60.2(3) ?
La5 La4 Li3 . . . 157.09(5) ?
La7 La4 La7 . . 2_776 127.71(3) ?
La7 La4 La9 . . . 60.28(3) ?
La7 La4 La9 . . 1_655 58.86(3) ?
La7 La4 V1 . . . 108.37(6) ?
La7 La4 V4 . . 2_666 170.17(8) ?
La7 La4 O1 . . . 109.0(3) ?
La7 La4 O3 . . . 86.6(3) ?
La7 La4 O11 . . 2_776 38.8(3) ?
La7 La4 O16 . . 2_676 40.2(3) ?
La7 La4 O20 . . 2_666 150.3(3) ?
La7 La4 O22 . . . 87.2(3) ?
La7 La4 O23 . . 2_666 151.4(3) ?
La7 La4 Li3 . . . 66.33(3) ?
La7 La4 La9 2_776 . . 134.71(4) ?
La7 La4 La9 2_776 . 1_655 129.29(3) ?
La7 La4 V1 2_776 . . 50.92(6) ?
La7 La4 V4 2_776 . 2_666 53.08(6) ?
La7 La4 O1 2_776 . . 72.9(3) ?
La7 La4 O3 2_776 . . 127.4(3) ?
La7 La4 O11 2_776 . 2_776 103.9(3) ?
La7 La4 O16 2_776 . 2_676 109.1(3) ?
La7 La4 O20 2_776 . 2_666 24.8(3) ?
La7 La4 O22 2_776 . . 134.4(3) ?
La7 La4 O23 2_776 . 2_666 80.9(3) ?
La7 La4 Li3 2_776 . . 61.38(3) ?
La9 La4 La9 . . 1_655 94.29(3) ?
La9 La4 V1 . . . 83.79(6) ?
La9 La4 V4 . . 2_666 127.42(7) ?
La9 La4 O1 . . . 63.9(3) ?
La9 La4 O3 . . . 95.3(3) ?
La9 La4 O11 . . 2_776 98.8(3) ?
La9 La4 O16 . . 2_676 43.3(2) ?
La9 La4 O20 . . 2_666 140.2(4) ?
La9 La4 O22 . . . 34.2(3) ?
La9 La4 O23 . . 2_666 100.8(3) ?
La9 La4 Li3 . . . 105.32(4) ?
La9 La4 V1 1_655 . . 165.43(5) ?
La9 La4 V4 1_655 . 2_666 112.29(8) ?
La9 La4 O1 1_655 . . 157.8(3) ?
La9 La4 O3 1_655 . . 32.7(3) ?
La9 La4 O11 1_655 . 2_776 45.6(3) ?
La9 La4 O16 1_655 . 2_676 98.4(3) ?
La9 La4 O20 1_655 . 2_666 122.4(4) ?
La9 La4 O22 1_655 . . 92.1(3) ?
La9 La4 O23 1_655 . 2_666 105.5(3) ?
La9 La4 Li3 1_655 . . 99.17(4) ?
V1 La4 V4 . . 2_666 79.78(9) ?
V1 La4 O1 . . . 26.9(2) ?
V1 La4 O3 . . . 161.8(3) ?
V1 La4 O11 . . 2_776 120.3(3) ?
V1 La4 O16 . . 2_676 70.4(3) ?
V1 La4 O20 . . 2_666 64.5(4) ?
V1 La4 O22 . . . 94.3(3) ?
V1 La4 O23 . . 2_666 89.0(3) ?
V1 La4 Li3 . . . 67.66(5) ?
V4 La4 O1 2_666 . . 80.8(3) ?
V4 La4 O3 2_666 . . 86.5(3) ?
V4 La4 O11 2_666 . 2_776 132.4(3) ?
V4 La4 O16 2_666 . 2_676 149.2(3) ?
V4 La4 O20 2_666 . 2_666 28.6(3) ?
V4 La4 O22 2_666 . . 97.9(3) ?
V4 La4 O23 2_666 . 2_666 30.1(3) ?
V4 La4 Li3 2_666 . . 113.45(7) ?
O1 La4 O3 . . . 138.9(3) ?
O1 La4 O11 . . 2_776 137.2(4) ?
O1 La4 O16 . . 2_676 69.1(4) ?
O1 La4 O20 . . 2_666 77.9(5) ?
O1 La4 O22 . . . 67.7(4) ?
O1 La4 O23 . . 2_666 76.4(4) ?
O1 La4 Li3 . . . 91.2(2) ?
O3 La4 O11 . . 2_776 77.8(4) ?
O3 La4 O16 . . 2_676 120.7(5) ?
O3 La4 O20 . . 2_666 107.4(5) ?
O3 La4 O22 . . . 75.7(4) ?
O3 La4 O23 . . 2_666 73.3(4) ?
O3 La4 Li3 . . . 129.5(2) ?
O11 La4 O16 2_776 . 2_676 72.2(4) ?
O11 La4 O20 2_776 . 2_666 117.3(4) ?
O11 La4 O22 2_776 . . 120.4(4) ?
O11 La4 O23 2_776 . 2_666 146.3(5) ?
O11 La4 Li3 2_776 . . 54.1(3) ?
O16 La4 O20 2_676 . 2_666 131.7(5) ?
O16 La4 O22 2_676 . . 77.4(4) ?
O16 La4 O23 2_676 . 2_666 138.6(4) ?
O16 La4 Li3 2_676 . . 62.1(2) ?
O20 La4 O22 2_666 . . 121.2(4) ?
O20 La4 O23 2_666 . 2_666 57.7(4) ?
O20 La4 Li3 2_666 . . 85.0(3) ?
O22 La4 O23 . . 2_666 68.5(4) ?
O22 La4 Li3 . . . 139.1(3) ?
O23 La4 Li3 2_666 . . 142.3(3) ?
La1 La5 La2 . . . 117.51(4) ?
La1 La5 La2 . . 1_655 117.53(3) ?
La1 La5 La4 . . . 89.56(3) ?
La1 La5 La8 . . 1_445 175.83(3) ?
La1 La5 La9 . . . 59.55(3) ?
La1 La5 La9 . . 1_655 59.40(3) ?
La1 La5 La10 . . . 120.75(3) ?
La1 La5 La10 . . 1_655 122.45(4) ?
La1 La5 O3 . . . 86.2(3) ?
La1 La5 O5 . . . 38.5(3) ?
La1 La5 O7 . . . 142.7(3) ?
La1 La5 O14 . . 1_455 37.7(3) ?
La1 La5 O22 . . . 84.9(3) ?
La1 La5 O25 . . . 138.0(3) ?
La1 La5 O26 . . 2_665 89.9(5) ?
La2 La5 La2 . . 1_655 99.48(3) ?
La2 La5 La4 . . . 61.67(3) ?
La2 La5 La8 . . 1_445 62.28(3) ?
La2 La5 La9 . . . 58.02(3) ?
La2 La5 La9 . . 1_655 123.89(3) ?
La2 La5 La10 . . . 56.03(2) ?
La2 La5 La10 . . 1_655 119.79(4) ?
La2 La5 O3 . . . 95.9(3) ?
La2 La5 O5 . . . 153.0(3) ?
La2 La5 O7 . . . 97.1(4) ?
La2 La5 O14 . . 1_455 89.3(3) ?
La2 La5 O22 . . . 38.6(3) ?
La2 La5 O25 . . . 37.4(3) ?
La2 La5 O26 . . 2_665 118.8(5) ?
La2 La5 La4 1_655 . . 65.07(3) ?
La2 La5 La8 1_655 . 1_445 66.27(3) ?
La2 La5 La9 1_655 . . 124.58(3) ?
La2 La5 La9 1_655 . 1_655 58.24(3) ?
La2 La5 La10 1_655 . . 121.61(3) ?
La2 La5 La10 1_655 . 1_655 57.32(3) ?
La2 La5 O3 1_655 . . 38.9(3) ?
La2 La5 O5 1_655 . . 88.3(3) ?
La2 La5 O7 1_655 . . 37.4(2) ?
La2 La5 O14 1_655 . 1_455 152.7(2) ?
La2 La5 O22 1_655 . . 98.9(3) ?
La2 La5 O25 1_655 . . 102.3(3) ?
La2 La5 O26 1_655 . 2_665 115.0(6) ?
La4 La5 La8 . . 1_445 93.78(3) ?
La4 La5 La9 . . . 59.70(3) ?
La4 La5 La9 . . 1_655 62.28(3) ?
La4 La5 La10 . . . 117.63(4) ?
La4 La5 La10 . . 1_655 121.88(4) ?
La4 La5 O3 . . . 37.4(3) ?
La4 La5 O5 . . . 99.6(2) ?
La4 La5 O7 . . . 95.6(3) ?
La4 La5 O14 . . 1_455 97.7(2) ?
La4 La5 O22 . . . 36.2(2) ?
La4 La5 O25 . . . 95.7(3) ?
La4 La5 O26 . . 2_665 179.4(5) ?
La8 La5 La9 1_445 . . 120.28(4) ?
La8 La5 La9 1_445 . 1_655 124.49(4) ?
La8 La5 La10 1_445 . . 55.37(3) ?
La8 La5 La10 1_445 . 1_655 57.52(3) ?
La8 La5 O3 1_445 . . 97.9(3) ?
La8 La5 O5 1_445 . . 142.8(3) ?
La8 La5 O7 1_445 . . 39.4(3) ?
La8 La5 O14 1_445 . 1_455 139.0(3) ?
La8 La5 O22 1_445 . . 96.3(3) ?
La8 La5 O25 1_445 . . 39.2(3) ?
La8 La5 O26 1_445 . 2_665 86.8(5) ?
La9 La5 La9 . . 1_655 91.21(3) ?
La9 La5 La10 . . . 88.84(3) ?
La9 La5 La10 . . 1_655 176.82(3) ?
La9 La5 O3 . . . 89.6(3) ?
La9 La5 O5 . . . 96.3(3) ?
La9 La5 O7 . . . 150.4(4) ?
La9 La5 O14 . . 1_455 41.5(3) ?
La9 La5 O22 . . . 30.8(3) ?
La9 La5 O25 . . . 87.6(3) ?
La9 La5 O26 . . 2_665 120.2(6) ?
La9 La5 La10 1_655 . . 179.85(4) ?
La9 La5 La10 1_655 . 1_655 91.96(3) ?
La9 La5 O3 1_655 . . 33.0(3) ?
La9 La5 O5 1_655 . . 41.2(2) ?
La9 La5 O7 1_655 . . 90.7(3) ?
La9 La5 O14 1_655 . 1_455 95.5(2) ?
La9 La5 O22 1_655 . . 90.5(3) ?
La9 La5 O25 1_655 . . 154.5(3) ?
La9 La5 O26 1_655 . 2_665 117.2(5) ?
La10 La5 La10 . . 1_655 87.99(3) ?
La10 La5 O3 . . . 146.9(3) ?
La10 La5 O5 . . . 139.0(2) ?
La10 La5 O7 . . . 89.2(3) ?
La10 La5 O14 . . 1_455 84.7(2) ?
La10 La5 O22 . . . 89.5(3) ?
La10 La5 O25 . . . 25.3(3) ?
La10 La5 O26 . . 2_665 62.9(5) ?
La10 La5 O3 1_655 . . 92.9(3) ?
La10 La5 O5 1_655 . . 86.2(3) ?
La10 La5 O7 1_655 . . 29.4(3) ?
La10 La5 O14 1_655 . 1_455 138.1(3) ?
La10 La5 O22 1_655 . . 149.0(3) ?
La10 La5 O25 1_655 . . 89.5(3) ?
La10 La5 O26 1_655 . 2_665 58.3(6) ?
O3 La5 O5 . . . 74.0(4) ?
O3 La5 O7 . . . 76.3(4) ?
O3 La5 O14 . . 1_455 114.8(4) ?
O3 La5 O22 . . . 73.1(4) ?
O3 La5 O25 . . . 121.6(4) ?
O3 La5 O26 . . 2_665 142.3(6) ?
O5 La5 O7 . . . 104.4(4) ?
O5 La5 O14 . . 1_455 73.3(4) ?
O5 La5 O22 . . . 114.8(4) ?
O5 La5 O25 . . . 164.1(4) ?
O5 La5 O26 . . 2_665 79.8(6) ?
O7 La5 O14 . . 1_455 166.7(4) ?
O7 La5 O22 . . . 119.7(5) ?
O7 La5 O25 . . . 78.3(4) ?
O7 La5 O26 . . 2_665 84.7(7) ?
O14 La5 O22 1_455 . . 72.2(4) ?
O14 La5 O25 1_455 . . 100.3(4) ?
O14 La5 O26 1_455 . 2_665 82.0(6) ?
O22 La5 O25 . . . 75.7(4) ?
O22 La5 O26 . . 2_665 143.9(6) ?
O25 La5 O26 . . 2_665 84.9(6) ?
La1 La6 La1 1_455 . . 98.38(3) ?
La1 La6 La3 1_455 . . 56.87(3) ?
La1 La6 La3 1_455 . 1_655 120.44(3) ?
La1 La6 La3 1_455 . 2_575 65.57(3) ?
La1 La6 La7 1_455 . 1_455 59.47(3) ?
La1 La6 La7 1_455 . . 130.11(4) ?
La1 La6 La8 1_455 . 1_455 122.60(4) ?
La1 La6 La9 1_455 . . 64.43(3) ?
La1 La6 La10 1_455 . 1_565 86.15(3) ?
La1 La6 La10 1_455 . 1_665 172.04(4) ?
La1 La6 V3 1_455 . 2_675 116.00(6) ?
La1 La6 O4 1_455 . . 97.1(3) ?
La1 La6 O8 1_455 . . 88.0(2) ?
La1 La6 O9 1_455 . . 95.9(2) ?
La1 La6 O10 1_455 . 1_455 36.8(3) ?
La1 La6 O17 1_455 . 2_675 134.4(3) ?
La1 La6 O18 1_455 . 1_665 154.5(3) ?
La1 La6 O24 1_455 . 1_455 37.2(2) ?
La1 La6 La3 . . . 120.60(3) ?
La1 La6 La3 . . 1_655 57.03(3) ?
La1 La6 La3 . . 2_575 65.52(3) ?
La1 La6 La7 . . 1_455 130.10(4) ?
La1 La6 La7 . . . 59.47(3) ?
La1 La6 La8 . . 1_455 125.39(3) ?
La1 La6 La9 . . . 65.05(3) ?
La1 La6 La10 . . 1_565 173.29(4) ?
La1 La6 La10 . . 1_665 87.74(3) ?
La1 La6 V3 . . 2_675 116.24(7) ?
La1 La6 O4 . . . 36.6(3) ?
La1 La6 O8 . . . 158.3(3) ?
La1 La6 O9 . . . 37.0(3) ?
La1 La6 O10 . . 1_455 96.1(3) ?
La1 La6 O17 . . 2_675 91.8(5) ?
La1 La6 O18 . . 1_665 90.9(3) ?
La1 La6 O24 . . 1_455 97.6(3) ?
La3 La6 La3 . . 1_655 88.17(3) ?
La3 La6 La3 . . 2_575 55.11(3) ?
La3 La6 La7 . . 1_455 86.04(3) ?
La3 La6 La7 . . . 172.84(4) ?
La3 La6 La8 . . 1_455 112.13(4) ?
La3 La6 La9 . . . 121.27(3) ?
La3 La6 La10 . . 1_565 57.99(2) ?
La3 La6 La10 . . 1_665 115.57(3) ?
La3 La6 V3 . . 2_675 59.23(5) ?
La3 La6 O4 . . . 147.0(2) ?
La3 La6 O8 . . . 80.2(3) ?
La3 La6 O9 . . . 88.2(3) ?
La3 La6 O10 . . 1_455 30.4(3) ?
La3 La6 O17 . . 2_675 79.7(3) ?
La3 La6 O18 . . 1_665 135.9(3) ?
La3 La6 O24 . . 1_455 89.4(3) ?
La3 La6 La3 1_655 . 2_575 54.90(2) ?
La3 La6 La7 1_655 . 1_455 172.66(4) ?
La3 La6 La7 1_655 . . 86.27(3) ?
La3 La6 La8 1_655 . 1_455 114.54(3) ?
La3 La6 La9 1_655 . . 122.04(4) ?
La3 La6 La10 1_655 . 1_565 116.37(3) ?
La3 La6 La10 1_655 . 1_665 58.98(2) ?
La3 La6 V3 1_655 . 2_675 59.31(6) ?
La3 La6 O4 1_655 . . 89.4(3) ?
La3 La6 O8 1_655 . . 135.9(3) ?
La3 La6 O9 1_655 . . 30.6(3) ?
La3 La6 O10 1_655 . 1_455 88.3(3) ?
La3 La6 O17 1_655 . 2_675 37.3(4) ?
La3 La6 O18 1_655 . 1_665 84.5(3) ?
La3 La6 O24 1_655 . 1_455 147.8(3) ?
La3 La6 La7 2_575 . 1_455 124.17(3) ?
La3 La6 La7 2_575 . . 124.12(4) ?
La3 La6 La8 2_575 . 1_455 160.43(4) ?
La3 La6 La9 2_575 . . 99.92(3) ?
La3 La6 La10 2_575 . 1_565 112.46(3) ?
La3 La6 La10 2_575 . 1_665 113.06(3) ?
La3 La6 V3 2_575 . 2_675 81.66(6) ?
La3 La6 O4 2_575 . . 97.6(3) ?
La3 La6 O8 2_575 . . 135.1(3) ?
La3 La6 O9 2_575 . . 36.6(2) ?
La3 La6 O10 2_575 . 1_455 36.9(3) ?
La3 La6 O17 2_575 . 2_675 79.1(3) ?
La3 La6 O18 2_575 . 1_665 139.3(3) ?
La3 La6 O24 2_575 . 1_455 98.4(2) ?
La7 La6 La7 1_455 . . 99.13(3) ?
La7 La6 La8 1_455 . 1_455 63.85(3) ?
La7 La6 La9 1_455 . . 65.05(3) ?
La7 La6 La10 1_455 . 1_565 56.54(3) ?
La7 La6 La10 1_455 . 1_665 119.93(3) ?
La7 La6 V3 1_455 . 2_675 113.65(7) ?
La7 La6 O4 1_455 . . 97.9(3) ?
La7 La6 O8 1_455 . . 38.4(3) ?
La7 La6 O9 1_455 . . 153.3(3) ?
La7 La6 O10 1_455 . 1_455 89.0(3) ?
La7 La6 O17 1_455 . 2_675 136.6(5) ?
La7 La6 O18 1_455 . 1_665 96.5(3) ?
La7 La6 O24 1_455 . 1_455 36.8(3) ?
La7 La6 La8 . . 1_455 66.42(3) ?
La7 La6 La9 . . . 65.69(3) ?
La7 La6 La10 . . 1_565 120.98(3) ?
La7 La6 La10 . . 1_665 57.54(3) ?
La7 La6 V3 . . 2_675 113.87(6) ?
La7 La6 O4 . . . 37.5(2) ?
La7 La6 O8 . . . 100.7(3) ?
La7 La6 O9 . . . 89.3(3) ?
La7 La6 O10 . . 1_455 153.5(3) ?
La7 La6 O17 . . 2_675 93.1(3) ?
La7 La6 O18 . . 1_665 38.9(3) ?
La7 La6 O24 . . 1_455 97.7(3) ?
La8 La6 La9 1_455 . . 99.58(3) ?
La8 La6 La10 1_455 . 1_565 54.56(3) ?
La8 La6 La10 1_455 . 1_665 56.08(3) ?
La8 La6 V3 1_455 . 2_675 78.82(6) ?
La8 La6 O4 1_455 . . 98.8(3) ?
La8 La6 O8 1_455 . . 38.2(2) ?
La8 La6 O9 1_455 . . 141.5(2) ?
La8 La6 O10 1_455 . 1_455 138.4(3) ?
La8 La6 O17 1_455 . 2_675 84.1(4) ?
La8 La6 O18 1_455 . 1_665 37.4(3) ?
La8 La6 O24 1_455 . 1_455 96.1(2) ?
La9 La6 La10 . . 1_565 121.58(4) ?
La9 La6 La10 . . 1_665 123.15(3) ?
La9 La6 V3 . . 2_675 178.33(6) ?
La9 La6 O4 . . . 38.1(3) ?
La9 La6 O8 . . . 100.0(3) ?
La9 La6 O9 . . . 96.4(3) ?
La9 La6 O10 . . 1_455 96.0(3) ?
La9 La6 O17 . . 2_675 154.1(4) ?
La9 La6 O18 . . 1_665 99.0(3) ?
La9 La6 O24 . . 1_455 37.5(3) ?
La10 La6 La10 1_565 . 1_665 87.33(3) ?
La10 La6 V3 1_565 . 2_675 57.11(6) ?
La10 La6 O4 1_565 . . 148.0(3) ?
La10 La6 O8 1_565 . . 25.9(3) ?
La10 La6 O9 1_565 . . 137.9(3) ?
La10 La6 O10 1_565 . 1_455 84.5(3) ?
La10 La6 O17 1_565 . 2_675 81.5(5) ?
La10 La6 O18 1_565 . 1_665 87.0(3) ?
La10 La6 O24 1_565 . 1_455 89.0(3) ?
La10 La6 V3 1_665 . 2_675 56.35(5) ?
La10 La6 O4 1_665 . . 90.9(3) ?
La10 La6 O8 1_665 . . 88.1(2) ?
La10 La6 O9 1_665 . . 85.9(2) ?
La10 La6 O10 1_665 . 1_455 137.8(3) ?
La10 La6 O17 1_665 . 2_675 39.7(3) ?
La10 La6 O18 1_665 . 1_665 29.1(3) ?
La10 La6 O24 1_665 . 1_455 147.3(2) ?
V3 La6 O4 2_675 . . 142.4(3) ?
V3 La6 O8 2_675 . . 78.5(3) ?
V3 La6 O9 2_675 . . 85.2(3) ?
V3 La6 O10 2_675 . 1_455 85.0(3) ?
V3 La6 O17 2_675 . 2_675 26.6(4) ?
V3 La6 O18 2_675 . 1_665 80.0(3) ?
V3 La6 O24 2_675 . 1_455 141.9(3) ?
O4 La6 O8 . . . 122.2(4) ?
O4 La6 O9 . . . 73.6(4) ?
O4 La6 O10 . . 1_455 116.6(4) ?
O4 La6 O17 . . 2_675 116.0(5) ?
O4 La6 O18 . . 1_665 76.5(4) ?
O4 La6 O24 . . 1_455 75.6(4) ?
O8 La6 O9 . . . 163.2(5) ?
O8 La6 O10 . . 1_455 101.2(4) ?
O8 La6 O17 . . 2_675 98.5(5) ?
O8 La6 O18 . . 1_665 75.4(4) ?
O8 La6 O24 . . 1_455 75.1(4) ?
O9 La6 O10 . . 1_455 73.4(4) ?
O9 La6 O17 . . 2_675 67.2(5) ?
O9 La6 O18 . . 1_665 105.6(4) ?
O9 La6 O24 . . 1_455 117.2(4) ?
O10 La6 O17 1_455 . 2_675 98.1(4) ?
O10 La6 O18 1_455 . 1_665 165.0(5) ?
O10 La6 O24 1_455 . 1_455 74.0(4) ?
O17 La6 O18 2_675 . 1_665 68.4(4) ?
O17 La6 O24 2_675 . 1_455 168.3(5) ?
O18 La6 O24 1_665 . 1_455 118.2(4) ?
La1 La7 La4 . . . 86.81(3) ?
La1 La7 La4 . . 2_776 138.96(4) ?
La1 La7 La6 . . . 60.53(3) ?
La1 La7 La6 . . 1_655 60.56(3) ?
La1 La7 La8 . . 1_455 117.80(4) ?
La1 La7 La8 . . . 118.92(4) ?
La1 La7 La9 . . . 62.31(3) ?
La1 La7 La9 . . 1_655 62.07(3) ?
La1 La7 La10 . . 1_665 92.94(3) ?
La1 La7 V1 . . 2_676 110.62(5) ?
La1 La7 V1 . . 2_776 111.60(6) ?
La1 La7 V4 . . 1_665 171.88(8) ?
La1 La7 O2 . . 2_776 111.9(3) ?
La1 La7 O4 . . . 37.5(3) ?
La1 La7 O8 . . 1_655 90.0(3) ?
La1 La7 O11 . . 2_776 100.7(2) ?
La1 La7 O16 . . 2_676 98.5(2) ?
La1 La7 O18 . . 1_665 92.2(3) ?
La1 La7 O20 . . 1_665 162.1(3) ?
La1 La7 O24 . . . 37.4(2) ?
La1 La7 Li3 . . . 113.49(3) ?
La4 La7 La4 . . 2_776 52.29(2) ?
La4 La7 La6 . . . 112.07(3) ?
La4 La7 La6 . . 1_655 114.45(4) ?
La4 La7 La8 . . 1_455 122.11(4) ?
La4 La7 La8 . . . 125.89(3) ?
La4 La7 La9 . . . 54.90(3) ?
La4 La7 La9 . . 1_655 56.99(3) ?
La4 La7 La10 . . 1_665 177.35(4) ?
La4 La7 V1 . . 2_676 61.58(5) ?
La4 La7 V1 . . 2_776 62.87(5) ?
La4 La7 V4 . . 1_665 99.14(7) ?
La4 La7 O2 . . 2_776 90.1(3) ?
La4 La7 O4 . . . 79.8(3) ?
La4 La7 O8 . . 1_655 148.3(3) ?
La4 La7 O11 . . 2_776 33.5(2) ?
La4 La7 O16 . . 2_676 35.5(3) ?
La4 La7 O18 . . 1_665 142.0(3) ?
La4 La7 O20 . . 1_665 75.9(3) ?
La4 La7 O24 . . . 80.6(3) ?
La4 La7 Li3 . . . 26.739(14) ?
La4 La7 La6 2_776 . . 132.38(4) ?
La4 La7 La6 2_776 . 1_655 128.49(4) ?
La4 La7 La8 2_776 . 1_455 90.93(3) ?
La4 La7 La8 2_776 . . 88.18(3) ?
La4 La7 La9 2_776 . . 91.44(3) ?
La4 La7 La9 2_776 . 1_655 88.70(3) ?
La4 La7 La10 2_776 . 1_665 128.08(3) ?
La4 La7 V1 2_776 . 2_676 56.58(6) ?
La4 La7 V1 2_776 . 2_776 50.94(7) ?
La4 La7 V4 2_776 . 1_665 47.64(7) ?
La4 La7 O2 2_776 . 2_776 70.1(3) ?
La4 La7 O4 2_776 . . 122.8(3) ?
La4 La7 O8 2_776 . 1_655 122.2(3) ?
La4 La7 O11 2_776 . 2_776 44.1(3) ?
La4 La7 O16 2_776 . 2_676 51.4(2) ?
La4 La7 O18 2_776 . 1_665 121.2(3) ?
La4 La7 O20 2_776 . 1_665 24.7(3) ?
La4 La7 O24 2_776 . . 119.4(3) ?
La4 La7 Li3 2_776 . . 25.548(14) ?
La6 La7 La6 . . 1_655 99.13(3) ?
La6 La7 La8 . . 1_455 57.69(3) ?
La6 La7 La8 . . . 122.04(4) ?
La6 La7 La9 . . . 57.19(3) ?
La6 La7 La9 . . 1_655 122.05(3) ?
La6 La7 La10 . . 1_665 65.60(3) ?
La6 La7 V1 . . 2_676 76.20(6) ?
La6 La7 V1 . . 2_776 171.61(5) ?
La6 La7 V4 . . 1_665 111.79(7) ?
La6 La7 O2 . . 2_776 155.0(3) ?
La6 La7 O4 . . . 37.4(3) ?
La6 La7 O8 . . 1_655 93.4(3) ?
La6 La7 O11 . . 2_776 144.9(2) ?
La6 La7 O16 . . 2_676 89.1(2) ?
La6 La7 O18 . . 1_665 39.3(2) ?
La6 La7 O20 . . 1_665 122.0(4) ?
La6 La7 O24 . . . 96.8(3) ?
La6 La7 Li3 . . . 126.03(3) ?
La6 La7 La8 1_655 . 1_455 123.35(4) ?
La6 La7 La8 1_655 . . 59.03(3) ?
La6 La7 La9 1_655 . . 122.37(3) ?
La6 La7 La9 1_655 . 1_655 57.53(3) ?
La6 La7 La10 1_655 . 1_665 67.60(3) ?
La6 La7 V1 1_655 . 2_676 171.07(5) ?
La6 La7 V1 1_655 . 2_776 78.06(7) ?
La6 La7 V4 1_655 . 1_665 120.82(7) ?
La6 La7 O2 1_655 . 2_776 59.7(3) ?
La6 La7 O4 1_655 . . 96.5(3) ?
La6 La7 O8 1_655 . 1_655 39.7(3) ?
La6 La7 O11 1_655 . 2_776 95.1(3) ?
La6 La7 O16 1_655 . 2_676 147.9(3) ?
La6 La7 O18 1_655 . 1_665 97.6(3) ?
La6 La7 O20 1_655 . 1_665 131.0(4) ?
La6 La7 O24 1_655 . . 38.3(3) ?
La6 La7 Li3 1_655 . . 125.43(4) ?
La8 La7 La8 1_455 . . 88.78(3) ?
La8 La7 La9 1_455 . . 89.54(3) ?
La8 La7 La9 1_455 . 1_655 179.02(4) ?
La8 La7 La10 1_455 . 1_665 55.77(3) ?
La8 La7 V1 1_455 . 2_676 60.76(5) ?
La8 La7 V1 1_455 . 2_776 130.45(5) ?
La8 La7 V4 1_455 . 1_665 54.29(7) ?
La8 La7 O2 1_455 . 2_776 120.6(3) ?
La8 La7 O4 1_455 . . 90.4(3) ?
La8 La7 O8 1_455 . 1_655 87.0(3) ?
La8 La7 O11 1_455 . 2_776 134.8(3) ?
La8 La7 O16 1_455 . 2_676 87.2(3) ?
La8 La7 O18 1_455 . 1_665 30.4(3) ?
La8 La7 O20 1_455 . 1_665 69.6(4) ?
La8 La7 O24 1_455 . . 149.7(3) ?
La8 La7 Li3 1_455 . . 107.40(3) ?
La8 La7 La9 . . . 178.27(4) ?
La8 La7 La9 . . 1_655 92.11(3) ?
La8 La7 La10 . . 1_665 56.45(3) ?
La8 La7 V1 . . 2_676 129.89(5) ?
La8 La7 V1 . . 2_776 63.42(5) ?
La8 La7 V4 . . 1_665 61.79(7) ?
La8 La7 O2 . . 2_776 37.5(3) ?
La8 La7 O4 . . . 149.0(3) ?
La8 La7 O8 . . 1_655 34.0(3) ?
La8 La7 O11 . . 2_776 92.7(2) ?
La8 La7 O16 . . 2_676 139.3(2) ?
La8 La7 O18 . . 1_665 87.4(2) ?
La8 La7 O20 . . 1_665 76.0(4) ?
La8 La7 O24 . . . 92.9(3) ?
La8 La7 Li3 . . . 107.55(3) ?
La9 La7 La9 . . 1_655 89.56(3) ?
La9 La7 La10 . . 1_665 122.73(4) ?
La9 La7 V1 . . 2_676 48.71(4) ?
La9 La7 V1 . . 2_776 117.54(6) ?
La9 La7 V4 . . 1_665 116.80(7) ?
La9 La7 O2 . . 2_776 143.8(3) ?
La9 La7 O4 . . . 31.4(3) ?
La9 La7 O8 . . 1_655 146.2(3) ?
La9 La7 O11 . . 2_776 88.2(2) ?
La9 La7 O16 . . 2_676 40.2(2) ?
La9 La7 O18 . . 1_665 91.3(2) ?
La9 La7 O20 . . 1_665 103.1(4) ?
La9 La7 O24 . . . 88.8(3) ?
La9 La7 Li3 . . . 72.59(3) ?
La9 La7 La10 1_655 . 1_665 125.12(4) ?
La9 La7 V1 1_655 . 2_676 118.31(6) ?
La9 La7 V1 1_655 . 2_776 49.78(5) ?
La9 La7 V4 1_655 . 1_665 125.88(7) ?
La9 La7 O2 1_655 . 2_776 60.1(3) ?
La9 La7 O4 1_655 . . 89.1(3) ?
La9 La7 O8 1_655 . 1_655 94.0(3) ?
La9 La7 O11 1_655 . 2_776 44.7(3) ?
La9 La7 O16 1_655 . 2_676 91.8(3) ?
La9 La7 O18 1_655 . 1_665 150.1(3) ?
La9 La7 O20 1_655 . 1_665 110.2(4) ?
La9 La7 O24 1_655 . . 30.7(3) ?
La9 La7 Li3 1_655 . . 71.95(3) ?
La10 La7 V1 1_665 . 2_676 116.14(6) ?
La10 La7 V1 1_665 . 2_776 119.60(6) ?
La10 La7 V4 1_665 . 1_665 80.86(7) ?
La10 La7 O2 1_665 . 2_776 92.4(3) ?
La10 La7 O4 1_665 . . 98.4(3) ?
La10 La7 O8 1_665 . 1_655 34.3(3) ?
La10 La7 O11 1_665 . 2_776 149.0(2) ?
La10 La7 O16 1_665 . 2_676 142.1(3) ?
La10 La7 O18 1_665 . 1_665 35.4(3) ?
La10 La7 O20 1_665 . 1_665 104.2(3) ?
La10 La7 O24 1_665 . . 100.8(3) ?
La10 La7 Li3 1_665 . . 153.55(3) ?
V1 La7 V1 2_676 . 2_776 105.47(9) ?
V1 La7 V4 2_676 . 1_665 68.10(7) ?
V1 La7 O2 2_676 . 2_776 126.6(3) ?
V1 La7 O4 2_676 . . 75.1(3) ?
V1 La7 O8 2_676 . 1_655 146.9(3) ?
V1 La7 O11 2_676 . 2_776 85.0(3) ?
V1 La7 O16 2_676 . 2_676 26.5(3) ?
V1 La7 O18 2_676 . 1_665 83.6(3) ?
V1 La7 O20 2_676 . 1_665 57.1(4) ?
V1 La7 O24 2_676 . . 133.9(3) ?
V1 La7 Li3 2_676 . . 55.06(6) ?
V1 La7 V4 2_776 . 1_665 76.20(8) ?
V1 La7 O2 2_776 . 2_776 27.6(3) ?
V1 La7 O4 2_776 . . 134.6(3) ?
V1 La7 O8 2_776 . 1_655 89.4(3) ?
V1 La7 O11 2_776 . 2_776 29.4(2) ?
V1 La7 O16 2_776 . 2_676 89.4(3) ?
V1 La7 O18 2_776 . 1_665 148.5(2) ?
V1 La7 O20 2_776 . 1_665 64.4(4) ?
V1 La7 O24 2_776 . . 76.1(3) ?
V1 La7 Li3 2_776 . . 52.63(6) ?
V4 La7 O2 1_665 . 2_776 73.9(3) ?
V4 La7 O4 1_665 . . 138.0(3) ?
V4 La7 O8 1_665 . 1_655 87.8(3) ?
V4 La7 O11 1_665 . 2_776 87.3(2) ?
V4 La7 O16 1_665 . 2_676 83.5(2) ?
V4 La7 O18 1_665 . 1_665 79.7(3) ?
V4 La7 O20 1_665 . 1_665 23.3(3) ?
V4 La7 O24 1_665 . . 148.8(3) ?
V4 La7 Li3 1_665 . . 72.75(7) ?
O2 La7 O4 2_776 . . 147.5(4) ?
O2 La7 O8 2_776 . 1_655 62.0(4) ?
O2 La7 O11 2_776 . 2_776 56.7(4) ?
O2 La7 O16 2_776 . 2_676 115.9(4) ?
O2 La7 O18 2_776 . 1_665 124.9(4) ?
O2 La7 O20 2_776 . 1_665 73.2(5) ?
O2 La7 O24 2_776 . . 74.9(4) ?
O2 La7 Li3 2_776 . . 78.9(3) ?
O4 La7 O8 . . 1_655 115.0(4) ?
O4 La7 O11 . . 2_776 109.4(4) ?
O4 La7 O16 . . 2_676 71.5(4) ?
O4 La7 O18 . . 1_665 76.6(4) ?
O4 La7 O20 . . 1_665 132.1(5) ?
O4 La7 O24 . . . 73.0(4) ?
O4 La7 Li3 . . . 102.2(3) ?
O8 La7 O11 1_655 . 2_776 117.4(4) ?
O8 La7 O16 1_655 . 2_676 171.3(4) ?
O8 La7 O18 1_655 . 1_665 69.6(4) ?
O8 La7 O20 1_655 . 1_665 107.1(4) ?
O8 La7 O24 1_655 . . 77.9(4) ?
O8 La7 Li3 1_655 . . 140.1(3) ?
O11 La7 O16 2_776 . 2_676 63.2(4) ?
O11 La7 O18 2_776 . 1_665 165.2(4) ?
O11 La7 O20 2_776 . 1_665 67.0(4) ?
O11 La7 O24 2_776 . . 75.4(4) ?
O11 La7 Li3 2_776 . . 30.3(3) ?
O16 La7 O18 2_676 . 1_665 107.8(4) ?
O16 La7 O20 2_676 . 1_665 64.7(4) ?
O16 La7 O24 2_676 . . 110.2(4) ?
O16 La7 Li3 2_676 . . 37.0(2) ?
O18 La7 O20 1_665 . 1_665 98.7(5) ?
O18 La7 O24 1_665 . . 119.4(4) ?
O18 La7 Li3 1_665 . . 136.4(3) ?
O20 La7 O24 1_665 . . 139.9(5) ?
O20 La7 Li3 1_665 . . 49.5(3) ?
O24 La7 Li3 . . . 100.9(3) ?
La2 La8 La2 1_665 . 1_765 92.42(3) ?
La2 La8 La5 1_665 . 1_665 59.28(3) ?
La2 La8 La6 1_665 . 1_655 127.25(4) ?
La2 La8 La7 1_665 . . 91.97(3) ?
La2 La8 La7 1_665 . 1_655 176.43(4) ?
La2 La8 La10 1_665 . 1_665 59.60(3) ?
La2 La8 La10 1_665 . 1_765 125.06(4) ?
La2 La8 V4 1_665 . 1_765 121.72(6) ?
La2 La8 O2 1_665 . 2_776 126.4(4) ?
La2 La8 O7 1_665 . 1_665 92.5(3) ?
La2 La8 O8 1_665 . 1_655 91.6(3) ?
La2 La8 O12 1_665 . 1_665 41.0(3) ?
La2 La8 O18 1_665 . 1_765 153.0(3) ?
La2 La8 O19 1_665 . 1_765 101.0(3) ?
La2 La8 O23 1_665 . 2_776 44.9(4) ?
La2 La8 O25 1_665 . 1_665 35.7(3) ?
La2 La8 Li2 1_665 . 1_665 51.35(2) ?
La2 La8 La5 1_765 . 1_665 57.66(3) ?
La2 La8 La6 1_765 . 1_655 122.19(4) ?
La2 La8 La7 1_765 . . 174.34(4) ?
La2 La8 La7 1_765 . 1_655 86.62(3) ?
La2 La8 La10 1_765 . 1_665 126.86(4) ?
La2 La8 La10 1_765 . 1_765 57.14(2) ?
La2 La8 V4 1_765 . 1_765 57.65(6) ?
La2 La8 O2 1_765 . 2_776 131.3(4) ?
La2 La8 O7 1_765 . 1_665 31.5(3) ?
La2 La8 O8 1_765 . 1_655 150.1(3) ?
La2 La8 O12 1_765 . 1_665 122.9(2) ?
La2 La8 O18 1_765 . 1_765 87.2(2) ?
La2 La8 O19 1_765 . 1_765 70.5(3) ?
La2 La8 O23 1_765 . 2_776 53.5(4) ?
La2 La8 O25 1_765 . 1_665 92.7(2) ?
La2 La8 Li2 1_765 . 1_665 89.76(2) ?
La5 La8 La6 1_665 . 1_655 104.43(3) ?
La5 La8 La7 1_665 . . 127.87(4) ?
La5 La8 La7 1_665 . 1_655 122.67(4) ?
La5 La8 La10 1_665 . 1_665 69.23(3) ?
La5 La8 La10 1_665 . 1_765 65.78(3) ?
La5 La8 V4 1_665 . 1_765 115.26(7) ?
La5 La8 O2 1_665 . 2_776 164.0(3) ?
La5 La8 O7 1_665 . 1_665 37.4(3) ?
La5 La8 O8 1_665 . 1_655 100.1(3) ?
La5 La8 O12 1_665 . 1_665 99.7(3) ?
La5 La8 O18 1_665 . 1_765 98.8(3) ?
La5 La8 O19 1_665 . 1_765 121.4(3) ?
La5 La8 O23 1_665 . 2_776 60.2(3) ?
La5 La8 O25 1_665 . 1_665 37.9(3) ?
La5 La8 Li2 1_665 . 1_665 100.08(3) ?
La6 La8 La7 1_655 . . 57.11(3) ?
La6 La8 La7 1_655 . 1_655 55.89(3) ?
La6 La8 La10 1_655 . 1_665 67.69(3) ?
La6 La8 La10 1_655 . 1_765 65.37(3) ?
La6 La8 V4 1_655 . 1_765 110.68(7) ?
La6 La8 O2 1_655 . 2_776 59.8(3) ?
La6 La8 O7 1_655 . 1_665 98.8(3) ?
La6 La8 O8 1_655 . 1_655 38.5(3) ?
La6 La8 O12 1_655 . 1_665 113.8(2) ?
La6 La8 O18 1_655 . 1_765 37.8(2) ?
La6 La8 O19 1_655 . 1_765 126.3(3) ?
La6 La8 O23 1_655 . 2_776 164.5(3) ?
La6 La8 O25 1_655 . 1_665 98.8(3) ?
La6 La8 Li2 1_655 . 1_665 146.88(4) ?
La7 La8 La7 . . 1_655 88.78(3) ?
La7 La8 La10 . . 1_665 58.64(3) ?
La7 La8 La10 . . 1_765 122.48(3) ?
La7 La8 V4 . . 1_765 116.86(7) ?
La7 La8 O2 . . 2_776 43.1(4) ?
La7 La8 O7 . . 1_665 151.7(3) ?
La7 La8 O8 . . 1_655 33.2(3) ?
La7 La8 O12 . . 1_665 59.3(2) ?
La7 La8 O18 . . 1_765 90.5(2) ?
La7 La8 O19 . . 1_765 105.2(3) ?
La7 La8 O23 . . 2_776 128.9(4) ?
La7 La8 O25 . . 1_665 92.9(2) ?
La7 La8 Li2 . . 1_665 90.20(3) ?
La7 La8 La10 1_655 . 1_665 123.58(3) ?
La7 La8 La10 1_655 . 1_765 57.05(3) ?
La7 La8 V4 1_655 . 1_765 54.96(6) ?
La7 La8 O2 1_655 . 2_776 52.7(4) ?
La7 La8 O7 1_655 . 1_665 88.5(3) ?
La7 La8 O8 1_655 . 1_655 90.9(3) ?
La7 La8 O12 1_655 . 1_665 137.5(3) ?
La7 La8 O18 1_655 . 1_765 30.4(3) ?
La7 La8 O19 1_655 . 1_765 75.5(3) ?
La7 La8 O23 1_655 . 2_776 132.6(3) ?
La7 La8 O25 1_655 . 1_665 147.8(3) ?
La7 La8 Li2 1_655 . 1_665 125.17(4) ?
La10 La8 La10 1_665 . 1_765 100.73(4) ?
La10 La8 V4 1_665 . 1_765 175.48(7) ?
La10 La8 O2 1_665 . 2_776 100.0(4) ?
La10 La8 O7 1_665 . 1_665 100.4(3) ?
La10 La8 O8 1_665 . 1_655 36.4(3) ?
La10 La8 O12 1_665 . 1_665 65.5(3) ?
La10 La8 O18 1_665 . 1_765 99.6(3) ?
La10 La8 O19 1_665 . 1_765 151.3(4) ?
La10 La8 O23 1_665 . 2_776 102.2(3) ?
La10 La8 O25 1_665 . 1_665 37.7(2) ?
La10 La8 Li2 1_665 . 1_665 101.56(4) ?
La10 La8 V4 1_765 . 1_765 82.02(7) ?
La10 La8 O2 1_765 . 2_776 106.4(4) ?
La10 La8 O7 1_765 . 1_665 37.1(3) ?
La10 La8 O8 1_765 . 1_655 97.0(3) ?
La10 La8 O12 1_765 . 1_665 163.6(4) ?
La10 La8 O18 1_765 . 1_765 36.4(3) ?
La10 La8 O19 1_765 . 1_765 107.9(4) ?
La10 La8 O23 1_765 . 2_776 106.8(4) ?
La10 La8 O25 1_765 . 1_665 96.0(3) ?
La10 La8 Li2 1_765 . 1_665 146.83(3) ?
V4 La8 O2 1_765 . 2_776 75.7(4) ?
V4 La8 O7 1_765 . 1_665 84.0(3) ?
V4 La8 O8 1_765 . 1_655 140.0(3) ?
V4 La8 O12 1_765 . 1_665 112.4(4) ?
V4 La8 O18 1_765 . 1_765 80.4(3) ?
V4 La8 O19 1_765 . 1_765 26.4(4) ?
V4 La8 O23 1_765 . 2_776 80.2(3) ?
V4 La8 O25 1_765 . 1_665 146.1(2) ?
V4 La8 Li2 1_765 . 1_665 77.49(7) ?
O2 La8 O7 2_776 . 1_665 141.1(5) ?
O2 La8 O8 2_776 . 1_655 66.2(5) ?
O2 La8 O12 2_776 . 1_665 85.6(5) ?
O2 La8 O18 2_776 . 1_765 70.7(5) ?
O2 La8 O19 2_776 . 1_765 73.8(4) ?
O2 La8 O23 2_776 . 2_776 135.3(5) ?
O2 La8 O25 2_776 . 1_665 136.0(4) ?
O2 La8 Li2 2_776 . 1_665 93.6(3) ?
O7 La8 O8 1_665 . 1_655 118.7(4) ?
O7 La8 O12 1_665 . 1_665 133.1(4) ?
O7 La8 O18 1_665 . 1_765 73.4(4) ?
O7 La8 O19 1_665 . 1_765 101.4(5) ?
O7 La8 O23 1_665 . 2_776 70.7(5) ?
O7 La8 O25 1_665 . 1_665 75.0(4) ?
O7 La8 Li2 1_665 . 1_665 114.2(3) ?
O8 La8 O12 1_655 . 1_665 77.3(4) ?
O8 La8 O18 1_655 . 1_765 76.1(4) ?
O8 La8 O19 1_655 . 1_765 137.4(4) ?
O8 La8 O23 1_655 . 2_776 136.4(5) ?
O8 La8 O25 1_655 . 1_665 73.9(4) ?
O8 La8 Li2 1_655 . 1_665 115.5(3) ?
O12 La8 O18 1_665 . 1_765 149.8(3) ?
O12 La8 O19 1_665 . 1_765 86.0(5) ?
O12 La8 O23 1_665 . 2_776 69.6(4) ?
O12 La8 O25 1_665 . 1_665 67.7(5) ?
O12 La8 Li2 1_665 . 1_665 39.1(3) ?
O18 La8 O19 1_765 . 1_765 104.3(5) ?
O18 La8 O23 1_765 . 2_776 140.7(4) ?
O18 La8 O25 1_765 . 1_665 117.3(4) ?
O18 La8 Li2 1_765 . 1_665 155.5(3) ?
O19 La8 O23 1_765 . 2_776 68.2(4) ?
O19 La8 O25 1_765 . 1_665 134.3(4) ?
O19 La8 Li2 1_765 . 1_665 52.2(4) ?
O23 La8 O25 2_776 . 1_665 67.9(4) ?
O23 La8 Li2 2_776 . 1_665 44.2(3) ?
O25 La8 Li2 1_665 . 1_665 87.0(3) ?
La1 La9 La1 1_455 . . 90.23(3) ?
La1 La9 La2 1_455 . . 120.19(3) ?
La1 La9 La4 1_455 . 1_455 87.16(3) ?
La1 La9 La4 1_455 . . 178.14(4) ?
La1 La9 La5 1_455 . 1_455 62.23(3) ?
La1 La9 La5 1_455 . . 122.81(3) ?
La1 La9 La6 1_455 . . 58.00(3) ?
La1 La9 La7 1_455 . 1_455 55.24(2) ?
La1 La9 La7 1_455 . . 115.12(3) ?
La1 La9 V1 1_455 . 2_676 111.58(7) ?
La1 La9 V2 1_455 . 1_455 59.92(7) ?
La1 La9 O3 1_455 . 1_455 88.6(3) ?
La1 La9 O4 1_455 . . 90.5(3) ?
La1 La9 O5 1_455 . 1_455 41.0(3) ?
La1 La9 O11 1_455 . 2_676 93.5(2) ?
La1 La9 O14 1_455 . 1_455 86.7(3) ?
La1 La9 O16 1_455 . 2_676 140.1(3) ?
La1 La9 O22 1_455 . . 146.1(2) ?
La1 La9 O24 1_455 . 1_455 31.6(2) ?
La1 La9 La2 . . . 118.45(4) ?
La1 La9 La4 . . 1_455 177.17(3) ?
La1 La9 La4 . . . 88.29(3) ?
La1 La9 La5 . . 1_455 122.68(3) ?
La1 La9 La5 . . . 61.49(3) ?
La1 La9 La6 . . . 57.68(3) ?
La1 La9 La7 . . 1_455 115.10(4) ?
La1 La9 La7 . . . 54.73(2) ?
La1 La9 V1 . . 2_676 113.31(7) ?
La1 La9 V2 . . 1_455 59.49(6) ?
La1 La9 O3 . . 1_455 147.5(3) ?
La1 La9 O4 . . . 31.0(3) ?
La1 La9 O5 . . 1_455 86.5(3) ?
La1 La9 O11 . . 2_676 143.3(2) ?
La1 La9 O14 . . 1_455 39.7(2) ?
La1 La9 O16 . . 2_676 94.5(3) ?
La1 La9 O22 . . . 86.5(3) ?
La1 La9 O24 . . 1_455 91.5(3) ?
La2 La9 La4 . . 1_455 62.18(3) ?
La2 La9 La4 . . . 59.71(3) ?
La2 La9 La5 . . 1_455 58.07(3) ?
La2 La9 La5 . . . 57.02(3) ?
La2 La9 La6 . . . 174.82(4) ?
La2 La9 La7 . . 1_455 126.32(4) ?
La2 La9 La7 . . . 124.40(4) ?
La2 La9 V1 . . 2_676 103.32(7) ?
La2 La9 V2 . . 1_455 89.57(7) ?
La2 La9 O3 . . 1_455 38.9(3) ?
La2 La9 O4 . . . 141.0(3) ?
La2 La9 O5 . . 1_455 86.6(3) ?
La2 La9 O11 . . 2_676 90.8(3) ?
La2 La9 O14 . . 1_455 86.5(3) ?
La2 La9 O16 . . 2_676 91.9(3) ?
La2 La9 O22 . . . 37.9(3) ?
La2 La9 O24 . . 1_455 142.6(3) ?
La4 La9 La4 1_455 . . 94.29(3) ?
La4 La9 La5 1_455 . 1_455 54.98(2) ?
La4 La9 La5 1_455 . . 119.21(4) ?
La4 La9 La6 1_455 . . 121.50(4) ?
La4 La9 La7 1_455 . 1_455 64.15(3) ?
La4 La9 La7 1_455 . . 127.55(3) ?
La4 La9 V1 1_455 . 2_676 68.76(7) ?
La4 La9 V2 1_455 . 1_455 118.09(7) ?
La4 La9 O3 1_455 . 1_455 31.4(3) ?
La4 La9 O4 1_455 . . 150.0(3) ?
La4 La9 O5 1_455 . 1_455 90.8(3) ?
La4 La9 O11 1_455 . 2_676 38.2(2) ?
La4 La9 O14 1_455 . 1_455 138.9(2) ?
La4 La9 O16 1_455 . 2_676 88.2(3) ?
La4 La9 O22 1_455 . . 95.0(3) ?
La4 La9 O24 1_455 . 1_455 86.9(3) ?
La4 La9 La5 . . 1_455 117.75(4) ?
La4 La9 La5 . . . 55.42(2) ?
La4 La9 La6 . . . 121.92(3) ?
La4 La9 La7 . . 1_455 126.48(3) ?
La4 La9 La7 . . . 64.83(3) ?
La4 La9 V1 . . 2_676 70.07(7) ?
La4 La9 V2 . . 1_455 118.29(8) ?
La4 La9 O3 . . 1_455 92.0(3) ?
La4 La9 O4 . . . 88.8(3) ?
La4 La9 O5 . . 1_455 137.8(3) ?
La4 La9 O11 . . 2_676 88.4(2) ?
La4 La9 O14 . . 1_455 91.4(3) ?
La4 La9 O16 . . 2_676 41.2(3) ?
La4 La9 O22 . . . 32.7(2) ?
La4 La9 O24 . . 1_455 149.5(2) ?
La5 La9 La5 1_455 . . 91.21(3) ?
La5 La9 La6 1_455 . . 120.21(4) ?
La5 La9 La7 1_455 . 1_455 90.15(3) ?
La5 La9 La7 1_455 . . 176.79(4) ?
La5 La9 V1 1_455 . 2_676 123.25(7) ?
La5 La9 V2 1_455 . 1_455 63.23(6) ?
La5 La9 O3 1_455 . 1_455 32.7(2) ?
La5 La9 O4 1_455 . . 145.8(3) ?
La5 La9 O5 1_455 . 1_455 39.1(3) ?
La5 La9 O11 1_455 . 2_676 90.8(2) ?
La5 La9 O14 1_455 . 1_455 86.6(2) ?
La5 La9 O16 1_455 . 2_676 139.5(3) ?
La5 La9 O22 1_455 . . 91.6(3) ?
La5 La9 O24 1_455 . 1_455 87.7(3) ?
La5 La9 La6 . . . 119.16(4) ?
La5 La9 La7 . . 1_455 176.49(4) ?
La5 La9 La7 . . . 88.90(3) ?
La5 La9 V1 . . 2_676 124.91(7) ?
La5 La9 V2 . . 1_455 62.91(7) ?
La5 La9 O3 . . 1_455 92.4(3) ?
La5 La9 O4 . . . 86.9(3) ?
La5 La9 O5 . . 1_455 85.8(3) ?
La5 La9 O11 . . 2_676 139.5(3) ?
La5 La9 O14 . . 1_455 39.1(3) ?
La5 La9 O16 . . 2_676 93.7(3) ?
La5 La9 O22 . . . 30.5(3) ?
La5 La9 O24 . . 1_455 146.6(3) ?
La6 La9 La7 . . 1_455 57.42(3) ?
La6 La9 La7 . . . 57.12(3) ?
La6 La9 V1 . . 2_676 81.73(7) ?
La6 La9 V2 . . 1_455 85.40(7) ?
La6 La9 O3 . . 1_455 142.4(3) ?
La6 La9 O4 . . . 37.5(3) ?
La6 La9 O5 . . 1_455 89.6(3) ?
La6 La9 O11 . . 2_676 94.2(3) ?
La6 La9 O14 . . 1_455 88.5(3) ?
La6 La9 O16 . . 2_676 91.9(3) ?
La6 La9 O22 . . . 140.6(3) ?
La6 La9 O24 . . 1_455 38.4(3) ?
La7 La9 La7 1_455 . . 89.56(3) ?
La7 La9 V1 1_455 . 2_676 56.59(6) ?
La7 La9 V2 1_455 . 1_455 114.98(7) ?
La7 La9 O3 1_455 . 1_455 90.5(3) ?
La7 La9 O4 1_455 . . 90.2(3) ?
La7 La9 O5 1_455 . 1_455 93.2(3) ?
La7 La9 O11 1_455 . 2_676 43.7(3) ?
La7 La9 O14 1_455 . 1_455 137.8(3) ?
La7 La9 O16 1_455 . 2_676 87.4(3) ?
La7 La9 O22 1_455 . . 152.7(3) ?
La7 La9 O24 1_455 . 1_455 30.2(3) ?
La7 La9 V1 . . 2_676 59.01(7) ?
La7 La9 V2 . . 1_455 114.07(7) ?
La7 La9 O3 . . 1_455 150.6(2) ?
La7 La9 O4 . . . 31.0(3) ?
La7 La9 O5 . . 1_455 137.7(3) ?
La7 La9 O11 . . 2_676 91.2(2) ?
La7 La9 O14 . . 1_455 91.5(2) ?
La7 La9 O16 . . 2_676 43.7(3) ?
La7 La9 O22 . . . 90.1(3) ?
La7 La9 O24 . . 1_455 90.5(3) ?
V1 La9 V2 2_676 . 1_455 167.10(10) ?
V1 La9 O3 2_676 . 1_455 97.2(2) ?
V1 La9 O4 2_676 . . 84.5(3) ?
V1 La9 O5 2_676 . 1_455 148.4(3) ?
V1 La9 O11 2_676 . 2_676 32.8(2) ?
V1 La9 O14 2_676 . 1_455 149.5(2) ?
V1 La9 O16 2_676 . 2_676 31.8(3) ?
V1 La9 O22 2_676 . . 100.6(2) ?
V1 La9 O24 2_676 . 1_455 82.2(2) ?
V2 La9 O3 1_455 . 1_455 92.4(2) ?
V2 La9 O4 1_455 . . 85.8(3) ?
V2 La9 O5 1_455 . 1_455 29.8(3) ?
V2 La9 O11 1_455 . 2_676 148.8(2) ?
V2 La9 O14 1_455 . 1_455 30.1(2) ?
V2 La9 O16 1_455 . 2_676 150.6(3) ?
V2 La9 O22 1_455 . . 89.9(2) ?
V2 La9 O24 1_455 . 1_455 87.2(3) ?
O3 La9 O4 1_455 . . 178.3(3) ?
O3 La9 O5 1_455 . 1_455 71.7(4) ?
O3 La9 O11 1_455 . 2_676 69.2(3) ?
O3 La9 O14 1_455 . 1_455 107.8(4) ?
O3 La9 O16 1_455 . 2_676 106.9(4) ?
O3 La9 O22 1_455 . . 76.7(4) ?
O3 La9 O24 1_455 . 1_455 104.0(4) ?
O4 La9 O5 . . 1_455 106.7(4) ?
O4 La9 O11 . . 2_676 112.4(4) ?
O4 La9 O14 . . 1_455 70.7(4) ?
O4 La9 O16 . . 2_676 74.7(4) ?
O4 La9 O22 . . . 103.3(4) ?
O4 La9 O24 . . 1_455 75.9(4) ?
O5 La9 O11 1_455 . 2_676 119.0(3) ?
O5 La9 O14 1_455 . 1_455 59.5(4) ?
O5 La9 O16 1_455 . 2_676 178.5(4) ?
O5 La9 O22 1_455 . . 105.1(4) ?
O5 La9 O24 1_455 . 1_455 72.6(4) ?
O11 La9 O14 2_676 . 1_455 177.0(4) ?
O11 La9 O16 2_676 . 2_676 60.6(4) ?
O11 La9 O22 2_676 . . 109.0(4) ?
O11 La9 O24 2_676 . 1_455 73.9(4) ?
O14 La9 O16 1_455 . 2_676 120.8(4) ?
O14 La9 O22 1_455 . . 69.5(4) ?
O14 La9 O24 1_455 . 1_455 107.6(4) ?
O16 La9 O22 2_676 . . 73.8(4) ?
O16 La9 O24 2_676 . 1_455 108.5(4) ?
O22 La9 O24 . . 1_455 177.0(4) ?
La2 La10 La3 . . 1_545 174.79(4) ?
La2 La10 La5 . . 1_455 57.73(3) ?
La2 La10 La5 . . . 55.64(2) ?
La2 La10 La6 . . 1_445 124.32(4) ?
La2 La10 La6 . . 1_545 119.84(3) ?
La2 La10 La7 . . 1_445 97.20(3) ?
La2 La10 La8 . . 1_345 66.11(3) ?
La2 La10 La8 . . 1_445 62.13(3) ?
La2 La10 V3 . . 2_565 120.88(7) ?
La2 La10 V3 . . 2_665 116.18(5) ?
La2 La10 O7 . . 1_455 37.8(3) ?
La2 La10 O8 . . 1_545 97.0(3) ?
La2 La10 O15 . . 2_665 137.6(4) ?
La2 La10 O17 . . 2_565 144.3(5) ?
La2 La10 O18 . . . 97.3(3) ?
La2 La10 O25 . . . 37.0(3) ?
La3 La10 La5 1_545 . 1_455 122.35(3) ?
La3 La10 La5 1_545 . . 119.44(4) ?
La3 La10 La6 1_545 . 1_445 60.69(2) ?
La3 La10 La6 1_545 . 1_545 60.05(3) ?
La3 La10 La7 1_545 . 1_445 86.90(3) ?
La3 La10 La8 1_545 . 1_345 118.67(3) ?
La3 La10 La8 1_545 . 1_445 117.32(4) ?
La3 La10 V3 1_545 . 2_565 59.84(6) ?
La3 La10 V3 1_545 . 2_665 59.13(5) ?
La3 La10 O7 1_545 . 1_455 144.7(3) ?
La3 La10 O8 1_545 . 1_545 84.3(3) ?
La3 La10 O15 1_545 . 2_665 37.8(4) ?
La3 La10 O17 1_545 . 2_565 37.5(5) ?
La3 La10 O18 1_545 . . 87.9(3) ?
La3 La10 O25 1_545 . . 139.1(3) ?
La5 La10 La5 1_455 . . 87.99(3) ?
La5 La10 La6 1_455 . 1_445 94.30(3) ?
La5 La10 La6 1_455 . 1_545 177.57(3) ?
La5 La10 La7 1_455 . 1_445 123.72(4) ?
La5 La10 La8 1_455 . 1_345 56.70(3) ?
La5 La10 La8 1_455 . 1_445 119.82(3) ?
La5 La10 V3 1_455 . 2_565 63.24(6) ?
La5 La10 V3 1_455 . 2_665 126.18(7) ?
La5 La10 O7 1_455 . 1_455 29.2(4) ?
La5 La10 O8 1_455 . 1_545 149.9(3) ?
La5 La10 O15 1_455 . 2_665 132.8(6) ?
La5 La10 O17 1_455 . 2_565 87.4(5) ?
La5 La10 O18 1_455 . . 92.0(3) ?
La5 La10 O25 1_455 . . 86.9(3) ?
La5 La10 La6 . . 1_445 177.08(4) ?
La5 La10 La6 . . 1_545 90.33(3) ?
La5 La10 La7 . . 1_445 120.30(3) ?
La5 La10 La8 . . 1_345 121.67(3) ?
La5 La10 La8 . . 1_445 55.40(3) ?
La5 La10 V3 . . 2_565 127.01(7) ?
La5 La10 V3 . . 2_665 60.77(5) ?
La5 La10 O7 . . 1_455 87.3(3) ?
La5 La10 O8 . . 1_545 90.0(3) ?
La5 La10 O15 . . 2_665 82.3(4) ?
La5 La10 O17 . . 2_565 138.1(5) ?
La5 La10 O18 . . . 147.2(3) ?
La5 La10 O25 . . . 25.4(3) ?
La6 La10 La6 1_445 . 1_545 87.33(3) ?
La6 La10 La7 1_445 . 1_445 56.86(3) ?
La6 La10 La8 1_445 . 1_345 58.55(2) ?
La6 La10 La8 1_445 . 1_445 121.75(4) ?
La6 La10 V3 1_445 . 2_565 55.81(6) ?
La6 La10 V3 1_445 . 2_665 118.90(5) ?
La6 La10 O7 1_445 . 1_455 93.8(3) ?
La6 La10 O8 1_445 . 1_545 87.1(3) ?
La6 La10 O15 1_445 . 2_665 97.5(4) ?
La6 La10 O17 1_445 . 2_565 44.0(5) ?
La6 La10 O18 1_445 . . 31.1(3) ?
La6 La10 O25 1_445 . . 152.8(3) ?
La6 La10 La7 1_545 . 1_445 55.86(3) ?
La6 La10 La8 1_545 . 1_345 123.02(4) ?
La6 La10 La8 1_545 . 1_445 57.75(3) ?
La6 La10 V3 1_545 . 2_565 119.19(6) ?
La6 La10 V3 1_545 . 2_665 54.16(6) ?
La6 La10 O7 1_545 . 1_455 148.9(4) ?
La6 La10 O8 1_545 . 1_545 28.3(3) ?
La6 La10 O15 1_545 . 2_665 48.6(6) ?
La6 La10 O17 1_545 . 2_565 95.1(5) ?
La6 La10 O18 1_545 . . 88.4(3) ?
La6 La10 O25 1_545 . . 90.9(3) ?
La7 La10 La8 1_445 . 1_345 67.18(3) ?
La7 La10 La8 1_445 . 1_445 64.91(3) ?
La7 La10 V3 1_445 . 2_565 112.65(6) ?
La7 La10 V3 1_445 . 2_665 110.02(7) ?
La7 La10 O7 1_445 . 1_455 99.4(4) ?
La7 La10 O8 1_445 . 1_545 36.5(3) ?
La7 La10 O15 1_445 . 2_665 100.6(6) ?
La7 La10 O17 1_445 . 2_565 96.4(5) ?
La7 La10 O18 1_445 . . 37.5(3) ?
La7 La10 O25 1_445 . . 100.3(3) ?
La8 La10 La8 1_345 . 1_445 100.73(4) ?
La8 La10 V3 1_345 . 2_565 79.90(7) ?
La8 La10 V3 1_345 . 2_665 176.85(7) ?
La8 La10 O7 1_345 . 1_455 38.8(3) ?
La8 La10 O8 1_345 . 1_545 100.0(3) ?
La8 La10 O15 1_345 . 2_665 156.0(4) ?
La8 La10 O17 1_345 . 2_565 89.4(4) ?
La8 La10 O18 1_345 . . 38.6(3) ?
La8 La10 O25 1_345 . . 100.9(3) ?
La8 La10 V3 1_445 . 2_565 176.71(7) ?
La8 La10 V3 1_445 . 2_665 78.98(6) ?
La8 La10 O7 1_445 . 1_455 96.4(3) ?
La8 La10 O8 1_445 . 1_545 39.8(2) ?
La8 La10 O15 1_445 . 2_665 91.6(5) ?
La8 La10 O17 1_445 . 2_565 152.2(5) ?
La8 La10 O18 1_445 . . 97.3(3) ?
La8 La10 O25 1_445 . . 39.2(3) ?
V3 La10 V3 2_565 . 2_665 100.21(8) ?
V3 La10 O7 2_565 . 1_455 86.1(3) ?
V3 La10 O8 2_565 . 1_545 136.9(2) ?
V3 La10 O15 2_565 . 2_665 86.7(5) ?
V3 La10 O17 2_565 . 2_565 24.5(5) ?
V3 La10 O18 2_565 . . 81.1(3) ?
V3 La10 O25 2_565 . . 144.0(3) ?
V3 La10 O7 2_665 . 1_455 144.3(3) ?
V3 La10 O8 2_665 . 1_545 77.7(3) ?
V3 La10 O15 2_665 . 2_665 21.5(4) ?
V3 La10 O17 2_665 . 2_565 89.5(4) ?
V3 La10 O18 2_665 . . 138.3(3) ?
V3 La10 O25 2_665 . . 80.9(3) ?
O7 La10 O8 1_455 . 1_545 120.7(5) ?
O7 La10 O15 1_455 . 2_665 160.0(7) ?
O7 La10 O17 1_455 . 2_565 107.3(5) ?
O7 La10 O18 1_455 . . 77.3(4) ?
O7 La10 O25 1_455 . . 74.2(4) ?
O8 La10 O15 1_545 . 2_665 76.5(6) ?
O8 La10 O17 1_545 . 2_565 113.2(6) ?
O8 La10 O18 1_545 . . 73.9(4) ?
O8 La10 O25 1_545 . . 78.8(4) ?
O15 La10 O17 2_665 . 2_565 70.9(6) ?
O15 La10 O18 2_665 . . 119.9(6) ?
O15 La10 O25 2_665 . . 101.6(5) ?
O17 La10 O18 2_565 . . 74.7(5) ?
O17 La10 O25 2_565 . . 162.7(6) ?
O18 La10 O25 . . . 121.8(4) ?
La4 V1 La7 . . 2_676 163.89(7) ?
La4 V1 La7 . . 2_776 78.14(8) ?
La4 V1 La9 . . 2_676 123.40(9) ?
La4 V1 O1 . . . 48.9(4) ?
La4 V1 O2 . . . 109.4(6) ?
La4 V1 O11 . . . 62.0(4) ?
La4 V1 O16 . . . 141.6(5) ?
La4 V1 Li3 . . . 32.41(4) ?
La7 V1 La7 2_676 . 2_776 105.47(10) ?
La7 V1 La9 2_676 . 2_676 72.28(8) ?
La7 V1 O1 2_676 . . 117.5(4) ?
La7 V1 O2 2_676 . . 64.4(6) ?
La7 V1 O11 2_676 . . 132.6(4) ?
La7 V1 O16 2_676 . . 48.1(5) ?
La7 V1 Li3 2_676 . . 163.60(8) ?
La7 V1 La9 2_776 . 2_676 73.63(7) ?
La7 V1 O1 2_776 . . 115.5(5) ?
La7 V1 O2 2_776 . . 50.7(6) ?
La7 V1 O11 2_776 . . 51.8(5) ?
La7 V1 O16 2_776 . . 126.5(4) ?
La7 V1 Li3 2_776 . . 69.62(7) ?
La9 V1 O1 2_676 . . 161.6(5) ?
La9 V1 O2 2_676 . . 88.7(4) ?
La9 V1 O11 2_676 . . 61.9(4) ?
La9 V1 O16 2_676 . . 55.2(4) ?
La9 V1 Li3 2_676 . . 91.34(7) ?
O1 V1 O2 . . . 109.6(6) ?
O1 V1 O11 . . . 109.9(6) ?
O1 V1 O16 . . . 118.0(6) ?
O1 V1 Li3 . . . 78.0(4) ?
O2 V1 O11 . . . 101.8(7) ?
O2 V1 O16 . . . 108.9(8) ?
O2 V1 Li3 . . . 117.5(6) ?
O11 V1 O16 . . . 107.4(5) ?
O11 V1 Li3 . . . 32.1(4) ?
O16 V1 Li3 . . . 121.4(4) ?
La1 V2 La1 . . 1_655 100.71(9) ?
La1 V2 La9 . . 1_655 69.42(7) ?
La1 V2 O5 . . . 40.0(5) ?
La1 V2 O13 . . . 69.3(9) ?
La1 V2 O14 . . . 117.1(4) ?
La1 V2 O21 . . . 128.3(13) ?
La1 V2 Li1 . . 1_655 137.88(11) ?
La1 V2 Li1 . . 2_665 86.55(9) ?
La1 V2 La9 1_655 . 1_655 70.13(6) ?
La1 V2 O5 1_655 . . 116.9(4) ?
La1 V2 O13 1_655 . . 70.2(7) ?
La1 V2 O14 1_655 . . 38.6(5) ?
La1 V2 O21 1_655 . . 128.7(13) ?
La1 V2 Li1 1_655 . 1_655 89.01(9) ?
La1 V2 Li1 1_655 . 2_665 138.93(13) ?
La9 V2 O5 1_655 . . 52.4(3) ?
La9 V2 O13 1_655 . . 114.4(7) ?
La9 V2 O14 1_655 . . 54.2(4) ?
La9 V2 O21 1_655 . . 135.6(14) ?
La9 V2 Li1 1_655 . 1_655 149.94(12) ?
La9 V2 Li1 1_655 . 2_665 146.98(13) ?
O5 V2 O13 . . . 109.2(10) ?
O5 V2 O14 . . . 105.8(6) ?
O5 V2 O21 . . . 111.2(14) ?
O5 V2 Li1 . . 1_655 154.0(4) ?
O5 V2 Li1 . . 2_665 94.6(4) ?
O13 V2 O14 . . . 108.7(9) ?
O13 V2 O21 . . . 110.0(15) ?
O13 V2 Li1 . . 1_655 76.0(8) ?
O13 V2 Li1 . . 2_665 75.0(6) ?
O14 V2 O21 . . . 111.8(14) ?
O14 V2 Li1 . . 1_655 95.9(5) ?
O14 V2 Li1 . . 2_665 156.1(5) ?
O21 V2 Li1 . . 1_655 45.7(14) ?
O21 V2 Li1 . . 2_665 47.4(13) ?
Li1 V2 Li1 1_655 . 2_665 61.44(6) ?
La6 V3 La10 2_675 . 2_565 67.85(7) ?
La6 V3 La10 2_675 . 2_665 68.73(7) ?
La6 V3 O6 2_675 . . 137.2(8) ?
La6 V3 O15 2_675 . . 59.7(9) ?
La6 V3 O17 2_675 . . 49.5(7) ?
La6 V3 O26 2_675 . . 118.1(8) ?
La6 V3 Li1 2_675 . . 154.52(12) ?
La6 V3 Li1 2_675 . 2_665 154.93(12) ?
La10 V3 La10 2_565 . 2_665 100.21(9) ?
La10 V3 O6 2_565 . . 126.2(6) ?
La10 V3 O15 2_565 . . 119.2(7) ?
La10 V3 O17 2_565 . . 40.3(6) ?
La10 V3 O26 2_565 . . 69.2(8) ?
La10 V3 Li1 2_565 . . 90.13(8) ?
La10 V3 Li1 2_565 . 2_665 132.82(10) ?
La10 V3 O6 2_665 . . 131.4(7) ?
La10 V3 O15 2_665 . . 34.0(6) ?
La10 V3 O17 2_665 . . 113.6(7) ?
La10 V3 O26 2_665 . . 77.5(8) ?
La10 V3 Li1 2_665 . . 130.43(12) ?
La10 V3 Li1 2_665 . 2_665 91.03(10) ?
O6 V3 O15 . . . 113.1(9) ?
O6 V3 O17 . . . 111.3(10) ?
O6 V3 O26 . . . 104.1(11) ?
O6 V3 Li1 . . . 47.7(6) ?
O6 V3 Li1 . . 2_665 48.5(8) ?
O15 V3 O17 . . . 108.5(11) ?
O15 V3 O26 . . . 110.5(11) ?
O15 V3 Li1 . . . 145.8(9) ?
O15 V3 Li1 . . 2_665 95.2(9) ?
O17 V3 O26 . . . 109.2(10) ?
O17 V3 Li1 . . . 105.4(7) ?
O17 V3 Li1 . . 2_665 154.6(7) ?
O26 V3 Li1 . . . 61.2(7) ?
O26 V3 Li1 . . 2_665 68.9(8) ?
Li1 V3 Li1 . . 2_665 50.55(6) ?
La2 V4 La2 . . 2_566 118.91(11) ?
La2 V4 La4 . . 2_666 165.43(13) ?
La2 V4 La7 . . 1_445 100.98(9) ?
La2 V4 La8 . . 1_345 67.97(7) ?
La2 V4 O12 . . . 34.1(5) ?
La2 V4 O19 . . . 87.6(5) ?
La2 V4 O20 . . . 136.0(6) ?
La2 V4 O23 . . . 113.5(5) ?
La2 V4 Li2 . . . 55.68(8) ?
La2 V4 La4 2_566 . 2_666 71.65(8) ?
La2 V4 La7 2_566 . 1_445 122.02(10) ?
La2 V4 La8 2_566 . 1_345 86.45(10) ?
La2 V4 O12 2_566 . . 152.3(6) ?
La2 V4 O19 2_566 . . 45.6(5) ?
La2 V4 O20 2_566 . . 97.8(6) ?
La2 V4 O23 2_566 . . 69.5(6) ?
La2 V4 Li2 2_566 . . 121.25(12) ?
La4 V4 La7 2_666 . 1_445 79.28(8) ?
La4 V4 La8 2_666 . 1_345 124.87(10) ?
La4 V4 O12 2_666 . . 136.0(6) ?
La4 V4 O19 2_666 . . 106.7(5) ?
La4 V4 O20 2_666 . . 44.2(6) ?
La4 V4 O23 2_666 . . 58.9(4) ?
La4 V4 Li2 2_666 . . 110.85(14) ?
La7 V4 La8 1_445 . 1_345 70.75(6) ?
La7 V4 O12 1_445 . . 73.1(4) ?
La7 V4 O19 1_445 . . 102.1(4) ?
La7 V4 O20 1_445 . . 35.4(6) ?
La7 V4 O23 1_445 . . 131.4(5) ?
La7 V4 Li2 1_445 . . 115.66(14) ?
La8 V4 O12 1_345 . . 76.9(6) ?
La8 V4 O19 1_345 . . 41.8(5) ?
La8 V4 O20 1_345 . . 93.0(6) ?
La8 V4 O23 1_345 . . 153.4(6) ?
La8 V4 Li2 1_345 . . 123.60(15) ?
O12 V4 O19 . . . 112.1(8) ?
O12 V4 O20 . . . 104.8(8) ?
O12 V4 O23 . . . 120.2(8) ?
O12 V4 Li2 . . . 55.9(5) ?
O19 V4 O20 . . . 104.3(7) ?
O19 V4 O23 . . . 112.2(8) ?
O19 V4 Li2 . . . 130.4(4) ?
O20 V4 O23 . . . 101.0(7) ?
O20 V4 Li2 . . . 125.2(6) ?
O23 V4 Li2 . . . 65.0(5) ?
La2 O1 La4 . . . 90.2(4) ?
La2 O1 V1 . . . 150.1(8) ?
La4 O1 V1 . . . 104.3(5) ?
La7 O2 La8 2_776 . 2_776 99.4(5) ?
La7 O2 V1 2_776 . . 101.7(7) ?
La8 O2 V1 2_776 . . 147.7(7) ?
La2 O3 La4 1_655 . . 115.3(5) ?
La2 O3 La5 1_655 . . 103.6(4) ?
La2 O3 La9 1_655 . 1_655 103.2(4) ?
La4 O3 La5 . . . 104.0(5) ?
La4 O3 La9 . . 1_655 116.0(4) ?
La5 O3 La9 . . 1_655 114.4(5) ?
La1 O4 La6 . . . 106.6(5) ?
La1 O4 La7 . . . 104.7(5) ?
La1 O4 La9 . . . 117.3(5) ?
La6 O4 La7 . . . 105.1(4) ?
La6 O4 La9 . . . 104.5(5) ?
La7 O4 La9 . . . 117.6(5) ?
La1 O5 La5 . . . 105.0(4) ?
La1 O5 La9 . . 1_655 98.2(4) ?
La1 O5 V2 . . . 116.3(7) ?
La5 O5 La9 . . 1_655 99.7(4) ?
La5 O5 V2 . . . 131.9(7) ?
La9 O5 V2 1_655 . . 97.7(5) ?
La2 O7 La5 1_655 . . 106.7(4) ?
La2 O7 La8 1_655 . 1_445 116.6(6) ?
La2 O7 La10 1_655 . 1_655 105.6(5) ?
La5 O7 La8 . . 1_445 103.2(5) ?
La5 O7 La10 . . 1_655 121.3(6) ?
La8 O7 La10 1_445 . 1_655 104.1(4) ?
La6 O8 La7 . . 1_455 101.9(4) ?
La6 O8 La8 . . 1_455 103.3(4) ?
La6 O8 La10 . . 1_565 125.9(6) ?
La7 O8 La8 1_455 . 1_455 112.8(5) ?
La7 O8 La10 1_455 . 1_565 109.2(5) ?
La8 O8 La10 1_455 . 1_565 103.8(4) ?
La1 O9 La3 . . 1_655 107.2(5) ?
La1 O9 La3 . . 2_575 122.4(5) ?
La1 O9 La6 . . . 103.9(5) ?
La3 O9 La3 1_655 . 2_575 102.4(5) ?
La3 O9 La6 1_655 . . 117.3(5) ?
La3 O9 La6 2_575 . . 104.5(5) ?
La1 O10 La3 . . 1_655 106.8(5) ?
La1 O10 La3 . . 2_675 121.9(5) ?
La1 O10 La6 . . 1_655 104.4(5) ?
La3 O10 La3 1_655 . 2_675 102.4(5) ?
La3 O10 La6 1_655 . 1_655 118.0(5) ?
La3 O10 La6 2_675 . 1_655 104.4(4) ?
La4 O11 La7 2_776 . 2_776 107.7(4) ?
La4 O11 La9 2_776 . 2_676 96.2(3) ?
La4 O11 V1 2_776 . . 153.3(7) ?
La4 O11 Li3 2_776 . . 49.2(3) ?
La7 O11 La9 2_776 . 2_676 91.5(4) ?
La7 O11 V1 2_776 . . 98.8(6) ?
La7 O11 Li3 2_776 . . 106.2(5) ?
La9 O11 V1 2_676 . . 85.3(5) ?
La9 O11 Li3 2_676 . . 144.3(5) ?
V1 O11 Li3 . . . 120.9(6) ?
La2 O12 La8 . . 1_445 96.3(5) ?
La2 O12 V4 . . . 124.9(8) ?
La2 O12 Li2 . . . 85.4(4) ?
La8 O12 V4 1_445 . . 134.1(9) ?
La8 O12 Li2 1_445 . . 83.8(6) ?
V4 O12 Li2 . . . 80.7(7) ?
La3 O13 V2 2_675 . . 157.2(10) ?
La1 O14 La5 1_655 . 1_655 105.3(4) ?
La1 O14 La9 1_655 . 1_655 99.0(4) ?
La1 O14 V2 1_655 . . 118.0(7) ?
La5 O14 La9 1_655 . 1_655 99.3(4) ?
La5 O14 V2 1_655 . . 131.0(6) ?
La9 O14 V2 1_655 . . 95.7(6) ?
La3 O15 La10 2_675 . 2_665 104.1(8) ?
La3 O15 V3 2_675 . . 130.7(10) ?
La10 O15 V3 2_665 . . 124.5(9) ?
La4 O16 La7 2_676 . 2_676 104.3(4) ?
La4 O16 La9 2_676 . 2_676 95.5(4) ?
La4 O16 V1 2_676 . . 148.0(8) ?
La7 O16 La9 2_676 . 2_676 96.1(5) ?
La7 O16 V1 2_676 . . 105.4(6) ?
La9 O16 V1 2_676 . . 92.9(5) ?
La3 O17 La6 2_575 . 2_675 99.2(8) ?
La3 O17 La10 2_575 . 2_565 103.2(7) ?
La3 O17 V3 2_575 . . 131.9(9) ?
La6 O17 La10 2_675 . 2_565 96.3(6) ?
La6 O17 V3 2_675 . . 103.9(8) ?
La10 O17 V3 2_565 . . 115.2(10) ?
La6 O18 La7 1_445 . 1_445 101.8(4) ?
La6 O18 La8 1_445 . 1_345 104.9(4) ?
La6 O18 La10 1_445 . . 119.8(5) ?
La7 O18 La8 1_445 . 1_345 119.2(5) ?
La7 O18 La10 1_445 . . 107.1(5) ?
La8 O18 La10 1_345 . . 105.0(5) ?
La2 O19 La8 2_566 . 1_345 139.2(7) ?
La2 O19 V4 2_566 . . 106.3(7) ?
La8 O19 V4 1_345 . . 111.8(7) ?
La4 O20 La7 2_666 . 1_445 130.5(5) ?
La4 O20 V4 2_666 . . 107.2(7) ?
La7 O20 V4 1_445 . . 121.3(9) ?
V2 O21 Li1 . . 1_655 104.2(18) ?
V2 O21 Li1 . . 2_665 100.5(19) ?
Li1 O21 Li1 1_655 . 2_665 86.8(12) ?
La2 O22 La4 . . . 109.1(5) ?
La2 O22 La5 . . . 104.1(4) ?
La2 O22 La9 . . . 105.2(5) ?
La4 O22 La5 . . . 106.0(5) ?
La4 O22 La9 . . . 113.1(5) ?
La5 O22 La9 . . . 118.8(5) ?
La2 O23 La4 2_666 . 2_666 85.8(4) ?
La2 O23 La8 2_666 . 2_776 89.0(4) ?
La2 O23 V4 2_666 . . 131.3(9) ?
La2 O23 Li2 2_666 . . 76.5(5) ?
La4 O23 La8 2_666 . 2_776 145.5(6) ?
La4 O23 V4 2_666 . . 91.0(4) ?
La4 O23 Li2 2_666 . . 135.2(6) ?
La8 O23 V4 2_776 . . 117.3(7) ?
La8 O23 Li2 2_776 . . 75.7(3) ?
V4 O23 Li2 . . . 72.2(6) ?
La1 O24 La6 . . 1_655 104.8(4) ?
La1 O24 La7 . . . 105.7(5) ?
La1 O24 La9 . . 1_655 116.7(5) ?
La6 O24 La7 1_655 . . 104.9(4) ?
La6 O24 La9 1_655 . 1_655 104.1(5) ?
La7 O24 La9 . . 1_655 119.1(5) ?
La2 O25 La5 . . . 105.6(4) ?
La2 O25 La8 . . 1_445 107.9(5) ?
La2 O25 La10 . . . 106.6(5) ?
La5 O25 La8 . . 1_445 102.9(4) ?
La5 O25 La10 . . . 129.3(6) ?
La8 O25 La10 1_445 . . 103.2(4) ?
La5 O26 V3 2_665 . . 151.0(12) ?
V2 Li1 V2 1_455 . 2_665 118.56(9) ?
V2 Li1 V3 1_455 . . 97.07(10) ?
V2 Li1 V3 1_455 . 2_665 104.36(10) ?
V2 Li1 O21 1_455 . 1_455 30.0(8) ?
V2 Li1 O21 1_455 . 2_665 97.8(10) ?
V2 Li1 Li1 1_455 . 2_565 57.17(6) ?
V2 Li1 Li1 1_455 . 2_665 115.65(6) ?
V2 Li1 V3 2_665 . . 107.41(9) ?
V2 Li1 V3 2_665 . 2_665 101.47(9) ?
V2 Li1 O21 2_665 . 1_455 100.0(7) ?
V2 Li1 O21 2_665 . 2_665 32.0(9) ?
V2 Li1 Li1 2_665 . 2_565 61.38(7) ?
V2 Li1 Li1 2_665 . 2_665 125.77(7) ?
V3 Li1 V3 . . 2_665 129.45(9) ?
V3 Li1 O21 . . 1_455 126.7(9) ?
V3 Li1 O21 . . 2_665 87.5(10) ?
V3 Li1 Li1 . . 2_565 114.16(7) ?
V3 Li1 Li1 . . 2_665 63.47(7) ?
V3 Li1 O21 2_665 . 1_455 86.3(10) ?
V3 Li1 O21 2_665 . 2_665 132.6(9) ?
V3 Li1 Li1 2_665 . 2_565 115.98(7) ?
V3 Li1 Li1 2_665 . 2_665 65.98(7) ?
O21 Li1 O21 1_455 . 2_665 93.2(13) ?
O21 Li1 Li1 1_455 . 2_565 45.7(8) ?
O21 Li1 Li1 1_455 . 2_665 129.2(8) ?
O21 Li1 Li1 2_665 . 2_565 47.5(10) ?
O21 Li1 Li1 2_665 . 2_665 137.1(10) ?
Li1 Li1 Li1 2_565 . 2_665 172.65 ?
La2 Li2 La2 . . 2_666 180 ?
La2 Li2 La8 . . 1_445 76.87(3) ?
La2 Li2 La8 . . 2_776 103.13(3) ?
La2 Li2 V4 . . . 85.42(10) ?
La2 Li2 V4 . . 2_666 94.58(10) ?
La2 Li2 O12 . . . 55.2(4) ?
La2 Li2 O12 . . 2_666 124.8(4) ?
La2 Li2 O23 . . . 121.2(4) ?
La2 Li2 O23 . . 2_666 58.8(4) ?
La2 Li2 La8 2_666 . 1_445 103.13(3) ?
La2 Li2 La8 2_666 . 2_776 76.87(3) ?
La2 Li2 V4 2_666 . . 94.58(10) ?
La2 Li2 V4 2_666 . 2_666 85.42(10) ?
La2 Li2 O12 2_666 . . 124.8(4) ?
La2 Li2 O12 2_666 . 2_666 55.2(4) ?
La2 Li2 O23 2_666 . . 58.8(4) ?
La2 Li2 O23 2_666 . 2_666 121.2(4) ?
La8 Li2 La8 1_445 . 2_776 180 ?
La8 Li2 V4 1_445 . . 91.42(9) ?
La8 Li2 V4 1_445 . 2_666 88.58(9) ?
La8 Li2 O12 1_445 . . 57.1(5) ?
La8 Li2 O12 1_445 . 2_666 122.9(5) ?
La8 Li2 O23 1_445 . . 119.9(3) ?
La8 Li2 O23 1_445 . 2_666 60.1(3) ?
La8 Li2 V4 2_776 . . 88.58(9) ?
La8 Li2 V4 2_776 . 2_666 91.42(9) ?
La8 Li2 O12 2_776 . . 122.9(5) ?
La8 Li2 O12 2_776 . 2_666 57.1(5) ?
La8 Li2 O23 2_776 . . 60.1(3) ?
La8 Li2 O23 2_776 . 2_666 119.9(3) ?
V4 Li2 V4 . . 2_666 180 ?
V4 Li2 O12 . . . 43.4(5) ?
V4 Li2 O12 . . 2_666 136.6(5) ?
V4 Li2 O23 . . . 42.8(4) ?
V4 Li2 O23 . . 2_666 137.2(4) ?
V4 Li2 O12 2_666 . . 136.6(5) ?
V4 Li2 O12 2_666 . 2_666 43.4(5) ?
V4 Li2 O23 2_666 . . 137.2(4) ?
V4 Li2 O23 2_666 . 2_666 42.8(4) ?
O12 Li2 O12 . . 2_666 180 ?
O12 Li2 O23 . . . 85.8(6) ?
O12 Li2 O23 . . 2_666 94.2(6) ?
O12 Li2 O23 2_666 . . 94.2(6) ?
O12 Li2 O23 2_666 . 2_666 85.8(6) ?
O23 Li2 O23 . . 2_666 180 ?
La4 Li3 La4 . . 2_776 180 ?
La4 Li3 La7 . . . 86.93(4) ?
La4 Li3 La7 . . 2_776 93.07(4) ?
La4 Li3 V1 . . . 79.94(6) ?
La4 Li3 V1 . . 2_776 100.06(6) ?
La4 Li3 O11 . . . 103.3(3) ?
La4 Li3 O11 . . 2_776 76.7(3) ?
La4 Li3 La7 2_776 . . 93.07(4) ?
La4 Li3 La7 2_776 . 2_776 86.93(4) ?
La4 Li3 V1 2_776 . . 100.06(6) ?
La4 Li3 V1 2_776 . 2_776 79.94(6) ?
La4 Li3 O11 2_776 . . 76.7(3) ?
La4 Li3 O11 2_776 . 2_776 103.3(3) ?
La7 Li3 La7 . . 2_776 180 ?
La7 Li3 V1 . . . 122.25(6) ?
La7 Li3 V1 . . 2_776 57.75(6) ?
La7 Li3 O11 . . . 136.5(4) ?
La7 Li3 O11 . . 2_776 43.5(4) ?
La7 Li3 V1 2_776 . . 57.75(6) ?
La7 Li3 V1 2_776 . 2_776 122.25(6) ?
La7 Li3 O11 2_776 . . 43.5(4) ?
La7 Li3 O11 2_776 . 2_776 136.5(4) ?
V1 Li3 V1 . . 2_776 180 ?
V1 Li3 O11 . . . 27.0(3) ?
V1 Li3 O11 . . 2_776 153.0(3) ?
V1 Li3 O11 2_776 . . 153.0(3) ?
V1 Li3 O11 2_776 . 2_776 27.0(3) ?
O11 Li3 O11 . . 2_776 180 ?

loop_
_geom_bond_atom_site_label_1
_geom_bond_atom_site_label_2
_geom_bond_site_symmetry_1
_geom_bond_site_symmetry_2
_geom_bond_distance
_geom_bond_publ_flag
La1 La3 . 1_655 3.8366(15) ?
La1 La3 . 2_575 4.1635(15) ?
La1 La3 . 2_675 4.1664(16) ?
La1 La5 . . 4.2021(15) ?
La1 La6 . . 3.8420(17) ?
La1 La6 . 1_655 3.8429(14) ?
La1 La7 . . 3.8009(13) ?
La1 La9 . . 4.1223(17) ?
La1 La9 . 1_655 4.0874(15) ?
La1 V2 . 1_455 3.776(3) ?
La1 V2 . . 3.778(4) ?
La1 O4 . . 2.390(13) ?
La1 O5 . . 2.707(14) ?
La1 O9 . . 2.380(14) ?
La1 O10 . . 2.378(13) ?
La1 O14 . 1_455 2.667(12) ?
La1 O24 . . 2.400(9) ?
La2 La4 . 1_455 4.0637(17) ?
La2 La4 . . 3.8544(14) ?
La2 La5 . 1_455 3.8286(15) ?
La2 La5 . . 3.7934(16) ?
La2 La8 . 1_345 4.1483(14) ?
La2 La8 . 1_445 3.9060(16) ?
La2 La9 . . 3.8357(15) ?
La2 La10 . . 3.8111(12) ?
La2 V4 . . 3.781(4) ?
La2 V4 . 2_566 3.549(4) ?
La2 O1 . . 2.660(11) ?
La2 O3 . 1_455 2.476(13) ?
La2 O7 . 1_455 2.426(10) ?
La2 O12 . . 2.580(14) ?
La2 O19 . 2_566 2.640(16) ?
La2 O22 . . 2.440(12) ?
La2 O23 . 2_666 2.755(17) ?
La2 O25 . . 2.394(13) ?
La2 Li2 . . 3.1323(11) ?
La3 La3 . 2_475 3.7093(14) ?
La3 La3 . 2_575 3.7315(18) ?
La3 La6 . 1_455 4.1716(16) ?
La3 La6 . . 4.1892(15) ?
La3 La6 . 2_575 3.8520(12) ?
La3 La10 . 1_565 4.0999(13) ?
La3 O9 . 1_455 2.387(13) ?
La3 O9 . 2_575 2.372(10) ?
La3 O10 . 1_455 2.401(14) ?
La3 O10 . 2_675 2.388(13) ?
La3 O13 . 2_675 2.64(2) ?
La3 O15 . 2_675 2.592(18) ?
La3 O17 . 2_575 2.56(2) ?
La4 La4 . 2_776 3.8945(12) ?
La4 La5 . . 3.7254(12) ?
La4 La7 . . 4.3216(17) ?
La4 La7 . 2_776 4.5087(16) ?
La4 La9 . . 3.9066(16) ?
La4 La9 . 1_655 4.0270(17) ?
La4 V1 . . 3.577(4) ?
La4 V4 . 2_666 3.391(4) ?
La4 O1 . . 2.780(13) ?
La4 O3 . . 2.333(12) ?
La4 O11 . 2_776 2.503(12) ?
La4 O16 . 2_676 2.587(14) ?
La4 O20 . 2_666 2.475(17) ?
La4 O22 . . 2.292(9) ?
La4 O23 . 2_666 2.903(12) ?
La4 Li3 . . 1.9472(9) ?
La5 La8 . 1_445 3.7596(15) ?
La5 La9 . . 4.0969(17) ?
La5 La9 . 1_655 4.0435(14) ?
La5 La10 . . 4.2707(14) ?
La5 La10 . 1_655 4.1020(17) ?
La5 O3 . . 2.395(9) ?
La5 O5 . . 2.589(13) ?
La5 O7 . . 2.346(14) ?
La5 O14 . 1_455 2.619(14) ?
La5 O22 . . 2.371(12) ?
La5 O25 . . 2.369(12) ?
La5 O26 . 2_665 2.562(18) ?
La6 La7 . 1_455 3.8204(17) ?
La6 La7 . . 3.8217(15) ?
La6 La8 . 1_455 3.9009(12) ?
La6 La9 . . 3.8248(16) ?
La6 La10 . 1_565 4.2674(17) ?
La6 La10 . 1_665 4.1567(14) ?
La6 V3 . 2_675 3.712(4) ?
La6 O4 . . 2.402(14) ?
La6 O8 . . 2.494(13) ?
La6 O9 . . 2.497(13) ?
La6 O10 . 1_455 2.486(10) ?
La6 O17 . 2_675 2.91(2) ?
La6 O18 . 1_665 2.471(10) ?
La6 O24 . 1_455 2.451(12) ?
La7 La8 . 1_455 4.2301(17) ?
La7 La8 . . 4.0839(14) ?
La7 La9 . . 4.1470(14) ?
La7 La9 . 1_655 4.1104(17) ?
La7 La10 . 1_665 3.8509(17) ?
La7 V1 . 2_676 3.732(4) ?
La7 V1 . 2_776 3.576(4) ?
La7 V4 . 1_665 3.669(3) ?
La7 O2 . 2_776 2.828(16) ?
La7 O4 . . 2.412(10) ?
La7 O8 . 1_655 2.425(13) ?
La7 O11 . 2_776 2.842(14) ?
La7 O16 . 2_676 2.881(14) ?
La7 O18 . 1_665 2.454(14) ?
La7 O20 . 1_665 2.489(15) ?
La7 O24 . . 2.368(12) ?
La7 Li3 . . 3.9637(12) ?
La8 La10 . 1_665 3.7583(16) ?
La8 La10 . 1_765 3.7944(17) ?
La8 V4 . 1_765 3.638(4) ?
La8 O2 . 2_776 2.519(13) ?
La8 O7 . 1_665 2.450(13) ?
La8 O8 . 1_655 2.478(10) ?
La8 O12 . 1_665 2.661(18) ?
La8 O18 . 1_765 2.450(13) ?
La8 O19 . 1_765 2.611(15) ?
La8 O23 . 2_776 2.819(11) ?
La8 O25 . 1_665 2.438(14) ?
La8 Li2 . 1_665 3.1515(11) ?
La9 V1 . 2_676 3.271(3) ?
La9 V2 . 1_455 3.376(3) ?
La9 O3 . 1_455 2.417(12) ?
La9 O4 . . 2.437(13) ?
La9 O5 . 1_455 2.700(10) ?
La9 O11 . 2_676 2.894(13) ?
La9 O14 . 1_455 2.754(13) ?
La9 O16 . 2_676 2.691(11) ?
La9 O22 . . 2.390(13) ?
La9 O24 . 1_455 2.400(13) ?
La10 V3 . 2_565 3.736(4) ?
La10 V3 . 2_665 3.845(4) ?
La10 O7 . 1_455 2.359(13) ?
La10 O8 . 1_545 2.297(14) ?
La10 O15 . 2_665 2.61(2) ?
La10 O17 . 2_565 2.669(15) ?
La10 O18 . . 2.333(13) ?
La10 O25 . . 2.358(10) ?
V1 O1 . . 1.668(13) ?
V1 O2 . . 1.690(16) ?
V1 O11 . . 1.777(11) ?
V1 O16 . . 1.727(14) ?
V1 Li3 . . 3.361(4) ?
V2 O5 . . 1.696(14) ?
V2 O13 . . 1.68(2) ?
V2 O14 . . 1.700(11) ?
V2 O21 . . 1.63(3) ?
V2 Li1 . 1_655 3.149(4) ?
V2 Li1 . 2_665 3.014(3) ?
V3 O6 . . 1.67(2) ?
V3 O15 . . 1.71(2) ?
V3 O17 . . 1.71(2) ?
V3 O26 . . 1.69(2) ?
V3 Li1 . . 3.168(4) ?
V3 Li1 . 2_665 3.103(4) ?
V4 O12 . . 1.658(18) ?
V4 O19 . . 1.743(18) ?
V4 O20 . . 1.697(12) ?
V4 O23 . . 1.701(15) ?
V4 Li2 . . 2.382(4) ?
O11 Li3 . . 2.083(13) ?
O12 Li2 . . 1.998(14) ?
O21 Li1 . 1_655 2.33(4) ?
O21 Li1 . 2_665 2.26(3) ?
O23 Li2 . . 2.268(16) ?
Li1 Li1 . 2_565 3.1505 ?
Li1 Li1 . 2_665 2.6781 ?

loop_
_geom_hbond_atom_site_label_D
_geom_hbond_atom_site_label_H
_geom_hbond_atom_site_label_A
_geom_hbond_site_symmetry_D
_geom_hbond_site_symmetry_H
_geom_hbond_site_symmetry_A
_geom_hbond_distance_DH
_geom_hbond_distance_HA
_geom_hbond_distance_DA
_geom_hbond_angle_DHA
_geom_hbond_publ_flag
? ? ? ? ? ? ? ? ? ? ?

loop_
_geom_torsion_atom_site_label_1
_geom_torsion_atom_site_label_2
_geom_torsion_atom_site_label_3
_geom_torsion_atom_site_label_4
_geom_torsion_site_symmetry_1
_geom_torsion_site_symmetry_2
_geom_torsion_site_symmetry_3
_geom_torsion_site_symmetry_4
_geom_torsion
_geom_torsion_publ_flag
? ? ? ? ? ? ? ? ? ?

loop_
_restr_angle_atom_site_label_1
_restr_angle_site_symmetry_1
_restr_angle_atom_site_label_2
_restr_angle_site_symmetry_2
_restr_angle_atom_site_label_3
_restr_angle_site_symmetry_3
_restr_angle_target
_restr_angle_target_weight_param
? ? ? ? ? ? ? ?

loop_
_restr_distance_atom_site_label_1
_restr_distance_site_symmetry_1
_restr_distance_atom_site_label_2
_restr_distance_site_symmetry_2
_restr_distance_target
_restr_distance_target_weight_param
? ? ? ? ? ?

loop_
_restr_equal_angle_atom_site_label_1
_restr_equal_angle_site_symmetry_1
_restr_equal_angle_atom_site_label_2
_restr_equal_angle_site_symmetry_2
_restr_equal_angle_atom_site_label_3
_restr_equal_angle_site_symmetry_3
_restr_equal_angle_class_class_id
_restr_equal_angle_class_target_weight_param
? ? ? ? ? ? ? ?

loop_
_restr_equal_distance_atom_site_label_1
_restr_equal_distance_site_symmetry_1
_restr_equal_distance_atom_site_label_2
_restr_equal_distance_site_symmetry_2
_restr_equal_distance_class_class_id
_restr_equal_distance_class_target_weight_param
? ? ? ? ? ?

loop_
_restr_equal_torsion_atom_site_label_1
_restr_equal_torsion_site_symmetry_1
_restr_equal_torsion_atom_site_label_2
_restr_equal_torsion_site_symmetry_2
_restr_equal_torsion_atom_site_label_3
_restr_equal_torsion_site_symmetry_3
_restr_equal_torsion_atom_site_label_4
_restr_equal_torsion_site_symmetry_4
_restr_equal_torsion_class_class_id
_restr_equal_torsion_class_target_weight_param
? ? ? ? ? ? ? ? ? ?

loop_
_restr_torsion_atom_site_label_1
_restr_torsion_site_symmetry_1
_restr_torsion_atom_site_label_2
_restr_torsion_site_symmetry_2
_restr_torsion_atom_site_label_3
_restr_torsion_site_symmetry_3
_restr_torsion_atom_site_label_4
_restr_torsion_site_symmetry_4
_restr_torsion_angle_target
_restr_torsion_weight_param
? ? ? ? ? ? ? ? ? ?

loop_
_twin_individual_id
_twin_individual_mass_fraction_refined
_twin_individual_twin_matrix_11
_twin_individual_twin_matrix_12
_twin_individual_twin_matrix_13
_twin_individual_twin_matrix_21
_twin_individual_twin_matrix_22
_twin_individual_twin_matrix_23
_twin_individual_twin_matrix_31
_twin_individual_twin_matrix_32
_twin_individual_twin_matrix_33
? ? ? ? ? ? ? ? ? ? ?

loop_
_jana_atom_site_adp_c_label
_jana_atom_site_adp_c_type_symbol
_jana_atom_site_adp_c_111
_jana_atom_site_adp_c_112
_jana_atom_site_adp_c_113
_jana_atom_site_adp_c_122
_jana_atom_site_adp_c_123
_jana_atom_site_adp_c_133
_jana_atom_site_adp_c_222
_jana_atom_site_adp_c_223
_jana_atom_site_adp_c_233
_jana_atom_site_adp_c_333
? ? ? ? ? ? ? ? ? ? ? ?

loop_
_jana_atom_site_adp_d_label
_jana_atom_site_adp_d_type_symbol
_jana_atom_site_adp_d_1111
_jana_atom_site_adp_d_1112
_jana_atom_site_adp_d_1113
_jana_atom_site_adp_d_1122
_jana_atom_site_adp_d_1123
_jana_atom_site_adp_d_1133
_jana_atom_site_adp_d_1222
_jana_atom_site_adp_d_1223
_jana_atom_site_adp_d_1233
_jana_atom_site_adp_d_1333
_jana_atom_site_adp_d_2222
_jana_atom_site_adp_d_2223
_jana_atom_site_adp_d_2233
_jana_atom_site_adp_d_2333
_jana_atom_site_adp_d_3333
? ? ? ? ? ? ? ? ? ? ? ? ? ? ? ? ?

loop_
_jana_atom_site_adp_e_label
_jana_atom_site_adp_e_type_symbol
_jana_atom_site_adp_e_11111
_jana_atom_site_adp_e_11112
_jana_atom_site_adp_e_11113
_jana_atom_site_adp_e_11122
_jana_atom_site_adp_e_11123
_jana_atom_site_adp_e_11133
_jana_atom_site_adp_e_11222
_jana_atom_site_adp_e_11223
_jana_atom_site_adp_e_11233
_jana_atom_site_adp_e_11333
_jana_atom_site_adp_e_12222
_jana_atom_site_adp_e_12223
_jana_atom_site_adp_e_12233
_jana_atom_site_adp_e_12333
_jana_atom_site_adp_e_13333
_jana_atom_site_adp_e_22222
_jana_atom_site_adp_e_22223
_jana_atom_site_adp_e_22233
_jana_atom_site_adp_e_22333
_jana_atom_site_adp_e_23333
_jana_atom_site_adp_e_33333
? ? ? ? ? ? ? ? ? ? ? ? ? ? ? ? ? ? ? ? ? ? ?

loop_
_jana_atom_site_adp_f_label
_jana_atom_site_adp_f_type_symbol
_jana_atom_site_adp_f_111111
_jana_atom_site_adp_f_111112
_jana_atom_site_adp_f_111113
_jana_atom_site_adp_f_111122
_jana_atom_site_adp_f_111123
_jana_atom_site_adp_f_111133
_jana_atom_site_adp_f_111222
_jana_atom_site_adp_f_111223
_jana_atom_site_adp_f_111233
_jana_atom_site_adp_f_111333
_jana_atom_site_adp_f_112222
_jana_atom_site_adp_f_112223
_jana_atom_site_adp_f_112233
_jana_atom_site_adp_f_112333
_jana_atom_site_adp_f_113333
_jana_atom_site_adp_f_122222
_jana_atom_site_adp_f_122223
_jana_atom_site_adp_f_122233
_jana_atom_site_adp_f_122333
_jana_atom_site_adp_f_123333
_jana_atom_site_adp_f_133333
_jana_atom_site_adp_f_222222
_jana_atom_site_adp_f_222223
_jana_atom_site_adp_f_222233
_jana_atom_site_adp_f_222333
_jana_atom_site_adp_f_223333
_jana_atom_site_adp_f_233333
_jana_atom_site_adp_f_333333
? ? ? ? ? ? ? ? ? ? ? ? ? ? ? ? ? ? ? ? ? ? ? ? ? ? ? ? ? ?
